data_4341705
loop_
_publ_author_name
'Liu, Xiao-Cun'
'Wu, Zhen'
'Xia, Sheng-Qing'
'Tao, Xu-Tang'
'Bobev, Svilen'

_publ_section_title
;
 Structural Variability versus Structural Flexibility. A Case Study of
 Eu9Cd4+xSb9 and Ca9Mn4+xSb9 (x &#x2248; (1)/2).
;
_journal_issue 3
_journal_name_full 'Inorganic chemistry'
_journal_page_first 947
_journal_page_last 955
_journal_paper_doi 10.1021/ic5023505
_journal_volume 54
_journal_year 2015
_chemical_formula_sum 'As9 Ca9 Zn4.46'
_chemical_formula_weight 1326.39
_chemical_name_systematic
; 
 ? 
;
_space_group_IT_number 62
_symmetry_cell_setting orthorhombic
_symmetry_space_group_name_Hall '-P 2ac 2n'
_symmetry_space_group_name_H-M 'P n m a'
_atom_sites_solution_primary direct
_atom_sites_solution_secondary difmap
_audit_creation_method SHELXL-97
_cell_angle_alpha 90.00
_cell_angle_beta 90.00
_cell_angle_gamma 90.00
_cell_formula_units_Z 4
_cell_length_a 11.855(2)
_cell_length_b 4.2747(8)
_cell_length_c 41.440(8)
_cell_measurement_reflns_used 539
_cell_measurement_temperature 296(2)
_cell_measurement_theta_max 20.06
_cell_measurement_theta_min 5.72
_cell_volume 2100.0(7)
_computing_cell_refinement 'Bruker SMART'
_computing_data_collection 'Bruker SMART'
_computing_data_reduction 'Bruker SAINT'
_computing_molecular_graphics 'Bruker SHELXTL'
_computing_publication_material 'Bruker SHELXTL'
_computing_structure_refinement 'SHELXL-97 (Sheldrick, 1997)'
_computing_structure_solution 'SHELXS-97 (Sheldrick, 1990)'
_diffrn_ambient_temperature 296(2)
_diffrn_measured_fraction_theta_full 1.000
_diffrn_measured_fraction_theta_max 1.000
_diffrn_measurement_device_type 'Bruker APEX-II CCD'
_diffrn_measurement_method '\f and \w scans'
_diffrn_radiation_monochromator graphite
_diffrn_radiation_source 'fine-focus sealed tube'
_diffrn_radiation_type MoK\a
_diffrn_radiation_wavelength 0.71073
_diffrn_reflns_av_R_equivalents 0.1899
_diffrn_reflns_av_sigmaI/netI 0.0974
_diffrn_reflns_limit_h_max 15
_diffrn_reflns_limit_h_min -15
_diffrn_reflns_limit_k_max 5
_diffrn_reflns_limit_k_min -5
_diffrn_reflns_limit_l_max 53
_diffrn_reflns_limit_l_min -53
_diffrn_reflns_number 24023
_diffrn_reflns_theta_full 27.10
_diffrn_reflns_theta_max 27.10
_diffrn_reflns_theta_min 0.98
_exptl_absorpt_coefficient_mu 21.277
_exptl_absorpt_correction_T_max 0.7408
_exptl_absorpt_correction_T_min 0.5678
_exptl_absorpt_correction_type multi-scan
_exptl_absorpt_process_details 'SADABS (Sheldrick,2003)'
_exptl_crystal_colour black
_exptl_crystal_density_diffrn 4.195
_exptl_crystal_density_method 'not measured'
_exptl_crystal_description irregular
_exptl_crystal_F_000 2443
_exptl_crystal_size_max 0.03
_exptl_crystal_size_mid 0.03
_exptl_crystal_size_min 0.02
_refine_diff_density_max 3.466
_refine_diff_density_min -1.486
_refine_diff_density_rms 0.349
_refine_ls_extinction_coef 0.00029(3)
_refine_ls_extinction_expression Fc^*^=kFc[1+0.001xFc^2^\l^3^/sin(2\q)]^-1/4^
_refine_ls_extinction_method SHELXL
_refine_ls_goodness_of_fit_ref 0.999
_refine_ls_matrix_type full
_refine_ls_number_parameters 157
_refine_ls_number_reflns 2647
_refine_ls_number_restraints 0
_refine_ls_restrained_S_all 0.999
_refine_ls_R_factor_all 0.1118
_refine_ls_R_factor_gt 0.0494
_refine_ls_shift/su_max 0.000
_refine_ls_shift/su_mean 0.000
_refine_ls_structure_factor_coef Fsqd
_refine_ls_weighting_details 'calc w=1/[\s^2^(Fo^2^)+(0.0280P)^2^+0.0000P] where P=(Fo^2^+2Fc^2^)/3'
_refine_ls_weighting_scheme calc
_refine_ls_wR_factor_gt 0.0792
_refine_ls_wR_factor_ref 0.0970
_reflns_number_gt 1559
_reflns_number_total 2647
_reflns_threshold_expression >2sigma(I)
_cod_data_source_file ic5023505_si_002.cif
_cod_data_source_block III
_cod_depositor_comments
;
The following automatic conversions were performed:

'_symmetry_cell_setting' value 'Orthorhombic' changed to
'orthorhombic' according to
/home/saulius/struct/COD-crude-data--automatic-downloads/rss-feeds/ACS/lib/dictionaries/cif_core.dic
dictionary named 'cif_core.dic' version 2.4.2 from 2011-04-26.

Automatic conversion script
Id: cif_fix_values 2935 2014-11-11 08:27:57Z andrius 

 Adding full bibliography for 4341703--4341709.cif.
;
_cod_original_cell_volume 2100.1(7)
_cod_original_sg_symbol_H-M Pnma
_cod_database_code 4341705

loop_
_symmetry_equiv_pos_as_xyz
'x, y, z'
'-x+1/2, -y, z+1/2'
'-x, y+1/2, -z'
'x+1/2, -y+1/2, -z+1/2'
'-x, -y, -z'
'x-1/2, y, -z-1/2'
'x, -y-1/2, z'
'-x-1/2, y-1/2, z-1/2'

loop_
_atom_site_label
_atom_site_type_symbol
_atom_site_fract_x
_atom_site_fract_y
_atom_site_fract_z
_atom_site_U_iso_or_equiv
_atom_site_adp_type
_atom_site_occupancy
_atom_site_symmetry_multiplicity
_atom_site_calc_flag
_atom_site_refinement_flags
Ca1 Ca 0.0164(4) 0.1737(10) 0.41860(10) 0.0207(15) Uani 0.50 1 d P
Ca2 Ca 0.0304(3) 0.2500 0.32573(7) 0.0178(8) Uani 1 2 d S
Ca3 Ca 0.2400(3) 0.2500 0.67297(8) 0.0163(7) Uani 1 2 d S
Ca4 Ca 0.2840(3) 0.2500 0.57995(9) 0.0234(8) Uani 1 2 d S
Ca5 Ca 0.3045(3) 0.2500 0.37710(8) 0.0142(7) Uani 1 2 d S
Ca6 Ca 0.3081(3) 0.2500 0.75342(8) 0.0183(8) Uani 1 2 d S
Ca7 Ca 0.5453(3) 0.2500 0.69062(7) 0.0180(7) Uani 1 2 d S
Ca8 Ca 0.5684(3) 0.2500 0.54824(9) 0.0286(9) Uani 1 2 d S
Ca9 Ca 0.8592(3) 0.2500 0.50115(9) 0.0396(11) Uani 1 2 d S
Zn1 Zn 0.44134(16) 0.2500 0.25479(4) 0.0184(4) Uani 1 2 d S
Zn2 Zn 0.59389(15) 0.2500 0.36017(5) 0.0173(4) Uani 1 2 d S
Zn3 Zn 0.7828(3) 0.2500 0.67720(9) 0.0157(14) Uani 0.456(6) 2 d SP
Zn4 Zn 0.0748(3) 0.2500 0.61286(10) 0.0232(12) Uani 0.493(4) 2 d SP
Zn5 Zn 0.8348(3) 0.2500 0.57088(8) 0.0159(11) Uani 0.507(4) 2 d SP
Zn6A Zn 0.3004(4) 0.2500 0.50806(10) 0.0227(7) Uani 0.477(3) 2 d SP
Zn6B Zn 0.3799(4) 0.2500 0.49850(9) 0.0227(7) Uani 0.523(3) 2 d SP
As1 As 0.25167(14) 0.2500 0.44985(4) 0.0132(4) Uani 1 2 d S
As2 As 0.27886(13) 0.2500 0.29922(4) 0.0126(4) Uani 1 2 d S
As3 As 0.50110(13) 0.2500 0.61992(4) 0.0140(4) Uani 1 2 d S
As4 As 0.55705(14) 0.2500 0.77739(4) 0.0140(4) Uani 1 2 d S
As5 As 0.61120(15) 0.2500 0.46920(4) 0.0181(4) Uani 1 2 d S
As6 As 0.61988(13) 0.2500 0.29518(4) 0.0119(4) Uani 1 2 d S
As7 As 0.87822(13) 0.2500 0.62877(4) 0.0144(4) Uani 1 2 d S
As8 As 0.81308(14) 0.2500 0.37356(4) 0.0146(4) Uani 1 2 d S
As9A As 0.0520(4) 0.2500 0.54723(11) 0.0138(7) Uani 0.520(5) 2 d SP
As9B As 0.0890(4) 0.2500 0.53639(12) 0.0138(7) Uani 0.480(5) 2 d SP

loop_
_atom_site_aniso_label
_atom_site_aniso_U_11
_atom_site_aniso_U_22
_atom_site_aniso_U_33
_atom_site_aniso_U_23
_atom_site_aniso_U_13
_atom_site_aniso_U_12
Ca1 0.021(2) 0.019(4) 0.022(2) -0.0047(19) 0.0044(18) -0.0016(19)
Ca2 0.0203(19) 0.0170(19) 0.0161(18) 0.000 0.0001(14) 0.000
Ca3 0.0189(18) 0.0132(18) 0.0168(18) 0.000 0.0027(14) 0.000
Ca4 0.0200(19) 0.019(2) 0.031(2) 0.000 -0.0074(16) 0.000
Ca5 0.0116(16) 0.0172(17) 0.0137(17) 0.000 0.0012(13) 0.000
Ca6 0.0216(18) 0.0124(18) 0.0209(19) 0.000 0.0057(15) 0.000
Ca7 0.0211(18) 0.0159(18) 0.0169(18) 0.000 -0.0071(15) 0.000
Ca8 0.023(2) 0.034(2) 0.029(2) 0.000 0.0082(17) 0.000
Ca9 0.024(2) 0.068(3) 0.026(2) 0.000 0.0062(18) 0.000
Zn1 0.0243(11) 0.0150(10) 0.0159(10) 0.000 0.0012(9) 0.000
Zn2 0.0157(10) 0.0146(11) 0.0216(10) 0.000 0.0009(8) 0.000
Zn3 0.022(3) 0.009(2) 0.016(2) 0.000 0.0054(18) 0.000
Zn4 0.016(2) 0.028(3) 0.025(2) 0.000 0.0037(17) 0.000
Zn5 0.022(2) 0.011(2) 0.015(2) 0.000 -0.0059(16) 0.000
Zn6A 0.0326(19) 0.0186(15) 0.0170(17) 0.000 -0.0058(15) 0.000
Zn6B 0.0326(19) 0.0186(15) 0.0170(17) 0.000 -0.0058(15) 0.000
As1 0.0130(8) 0.0140(9) 0.0126(8) 0.000 -0.0010(7) 0.000
As2 0.0125(8) 0.0125(9) 0.0129(8) 0.000 0.0001(7) 0.000
As3 0.0158(9) 0.0119(8) 0.0142(8) 0.000 -0.0008(7) 0.000
As4 0.0181(9) 0.0099(9) 0.0141(8) 0.000 -0.0027(7) 0.000
As5 0.0224(10) 0.0143(9) 0.0177(9) 0.000 -0.0052(7) 0.000
As6 0.0135(8) 0.0103(9) 0.0120(8) 0.000 0.0001(7) 0.000
As7 0.0146(9) 0.0133(9) 0.0155(9) 0.000 -0.0001(7) 0.000
As8 0.0156(9) 0.0158(9) 0.0126(9) 0.000 -0.0015(7) 0.000
As9A 0.014(2) 0.0158(11) 0.012(2) 0.000 0.0029(12) 0.000
As9B 0.014(2) 0.0158(11) 0.012(2) 0.000 0.0029(12) 0.000

loop_
_atom_type_symbol
_atom_type_description
_atom_type_scat_dispersion_real
_atom_type_scat_dispersion_imag
_atom_type_scat_source
Ca Ca 0.2262 0.3064 'International Tables Vol C Tables 4.2.6.8 and 6.1.1.4'
Zn Zn 0.2839 1.4301 'International Tables Vol C Tables 4.2.6.8 and 6.1.1.4'
As As 0.0499 2.0058 'International Tables Vol C Tables 4.2.6.8 and 6.1.1.4'

loop_
_geom_angle_atom_site_label_1
_geom_angle_atom_site_label_2
_geom_angle_atom_site_label_3
_geom_angle
_geom_angle_site_symmetry_1
_geom_angle_site_symmetry_3
Ca1 Ca1 As9A 137.98(13) 7_565 5_556
Ca1 Ca1 Zn4 136.92(12) 7_565 5_556
As9A Ca1 Zn4 67.52(17) 5_556 5_556
Ca1 Ca1 Zn5 134.91(11) 7_565 5_656
As9A Ca1 Zn5 66.77(17) 5_556 5_656
Zn4 Ca1 Zn5 82.73(16) 5_556 5_656
Ca1 Ca1 As9B 128.89(10) 7_565 5_556
As9A Ca1 As9B 9.54(7) 5_556 5_556
Zn4 Ca1 As9B 72.09(16) 5_556 5_556
Zn5 Ca1 As9B 75.21(16) 5_656 5_556
Ca1 Ca1 As7 127.90(9) 7_565 5_656
As9A Ca1 As7 94.09(16) 5_556 5_656
Zn4 Ca1 As7 52.13(12) 5_556 5_656
Zn5 Ca1 As7 52.27(11) 5_656 5_656
As9B Ca1 As7 103.20(15) 5_556 5_656
Ca1 Ca1 As9A 33.52(11) 7_565 5_566
As9A Ca1 As9A 104.5(2) 5_556 5_566
Zn4 Ca1 As9A 137.8(2) 5_556 5_566
Zn5 Ca1 As9A 134.1(2) 5_656 5_566
As9B Ca1 As9A 95.43(18) 5_556 5_566
As7 Ca1 As9A 161.33(18) 5_656 5_566
Ca1 Ca1 Zn4 34.50(10) 7_565 5_566
As9A Ca1 Zn4 138.2(2) 5_556 5_566
Zn4 Ca1 Zn4 102.42(19) 5_556 5_566
Zn5 Ca1 Zn4 154.8(2) 5_656 5_566
As9B Ca1 Zn4 129.99(19) 5_556 5_566
As7 Ca1 Zn4 111.67(15) 5_656 5_566
As9A Ca1 Zn4 54.74(14) 5_566 5_566
Ca1 Ca1 Zn5 36.41(10) 7_565 5_666
As9A Ca1 Zn5 135.0(2) 5_556 5_666
Zn4 Ca1 Zn5 156.1(2) 5_556 5_666
Zn5 Ca1 Zn5 98.50(17) 5_656 5_666
As9B Ca1 Zn5 131.52(19) 5_556 5_666
As7 Ca1 Zn5 110.18(14) 5_656 5_666
As9A Ca1 Zn5 54.48(13) 5_566 5_666
Zn4 Ca1 Zn5 66.88(12) 5_566 5_666
Ca1 Ca1 As8 83.89(9) 7_565 1_455
As9A Ca1 As8 99.85(18) 5_556 1_455
Zn4 Ca1 As8 54.19(11) 5_556 1_455
Zn5 Ca1 As8 135.98(17) 5_656 1_455
As9B Ca1 As8 96.88(16) 5_556 1_455
As7 Ca1 As8 89.62(12) 5_656 1_455
As9A Ca1 As8 89.27(15) 5_566 1_455
Zn4 Ca1 As8 50.40(10) 5_566 1_455
Zn5 Ca1 As8 117.01(15) 5_666 1_455
Ca1 Ca1 As1 83.94(8) 7_565 .
As9A Ca1 As1 97.77(18) 5_556 .
Zn4 Ca1 As1 133.66(18) 5_556 .
Zn5 Ca1 As1 51.91(10) 5_656 .
As9B Ca1 As1 100.73(17) 5_556 .
As7 Ca1 As1 87.78(12) 5_656 .
As9A Ca1 As1 87.65(15) 5_566 .
Zn4 Ca1 As1 114.95(15) 5_566 .
Zn5 Ca1 As1 48.37(8) 5_666 .
As8 Ca1 As1 162.33(16) 1_455 .
Ca1 Ca1 As9B 42.35(10) 7_565 5_566
As9A Ca1 As9B 95.70(19) 5_556 5_566
Zn4 Ca1 As9B 132.1(2) 5_556 5_566
Zn5 Ca1 As9B 133.19(19) 5_656 5_566
As9B Ca1 As9B 86.55(17) 5_556 5_566
As7 Ca1 As9B 170.19(17) 5_656 5_566
As9A Ca1 As9B 9.16(6) 5_566 5_566
Zn4 Ca1 As9B 59.96(13) 5_566 5_566
Zn5 Ca1 As9B 62.71(13) 5_666 5_566
As8 Ca1 As9B 88.12(14) 1_455 5_566
As1 Ca1 As9B 91.48(14) . 5_566
As7 Ca2 As7 89.01(9) 5_666 5_656
As7 Ca2 Zn3 44.16(8) 5_666 5_666
As7 Ca2 Zn3 104.80(12) 5_656 5_666
As7 Ca2 Zn3 104.80(12) 5_666 5_656
As7 Ca2 Zn3 44.16(8) 5_656 5_656
Zn3 Ca2 Zn3 87.88(13) 5_666 5_656
As7 Ca2 As4 177.91(12) 5_666 2_554
As7 Ca2 As4 92.01(3) 5_656 2_554
Zn3 Ca2 As4 133.77(13) 5_666 2_554
Zn3 Ca2 As4 74.77(8) 5_656 2_554
As7 Ca2 As4 92.01(3) 5_666 2_564
As7 Ca2 As4 177.91(12) 5_656 2_564
Zn3 Ca2 As4 74.77(8) 5_666 2_564
Zn3 Ca2 As4 133.77(13) 5_656 2_564
As4 Ca2 As4 86.91(9) 2_554 2_564
As7 Ca2 As2 83.30(8) 5_666 .
As7 Ca2 As2 83.30(8) 5_656 .
Zn3 Ca2 As2 46.57(7) 5_666 .
Zn3 Ca2 As2 46.57(7) 5_656 .
As4 Ca2 As2 95.01(8) 2_554 .
As4 Ca2 As2 95.01(8) 2_564 .
As7 Ca2 As8 84.52(8) 5_666 1_455
As7 Ca2 As8 84.52(8) 5_656 1_455
Zn3 Ca2 As8 126.43(9) 5_666 1_455
Zn3 Ca2 As8 126.43(9) 5_656 1_455
As4 Ca2 As8 97.39(8) 2_554 1_455
As4 Ca2 As8 97.39(8) 2_564 1_455
As2 Ca2 As8 162.89(12) . 1_455
As7 Ca2 Zn1 134.17(5) 5_666 6_556
As7 Ca2 Zn1 134.17(5) 5_656 6_556
Zn3 Ca2 Zn1 100.33(10) 5_666 6_556
Zn3 Ca2 Zn1 100.33(10) 5_656 6_556
As4 Ca2 Zn1 44.33(5) 2_554 6_556
As4 Ca2 Zn1 44.33(5) 2_564 6_556
As2 Ca2 Zn1 87.10(9) . 6_556
As8 Ca2 Zn1 110.01(10) 1_455 6_556
As7 Ca2 Zn4 42.22(7) 5_666 5_566
As7 Ca2 Zn4 95.95(10) 5_656 5_566
Zn3 Ca2 Zn4 82.13(9) 5_666 5_566
Zn3 Ca2 Zn4 134.33(13) 5_656 5_566
As4 Ca2 Zn4 139.38(12) 2_554 5_566
As4 Ca2 Zn4 86.03(7) 2_564 5_566
As2 Ca2 Zn4 125.44(9) . 5_566
As8 Ca2 Zn4 44.30(6) 1_455 5_566
Zn1 Ca2 Zn4 125.27(9) 6_556 5_566
As7 Ca2 Zn4 95.95(10) 5_666 5_556
As7 Ca2 Zn4 42.22(7) 5_656 5_556
Zn3 Ca2 Zn4 134.33(13) 5_666 5_556
Zn3 Ca2 Zn4 82.13(9) 5_656 5_556
As4 Ca2 Zn4 86.03(7) 2_554 5_556
As4 Ca2 Zn4 139.38(12) 2_564 5_556
As2 Ca2 Zn4 125.44(9) . 5_556
As8 Ca2 Zn4 44.30(6) 1_455 5_556
Zn1 Ca2 Zn4 125.27(9) 6_556 5_556
Zn4 Ca2 Zn4 74.05(10) 5_566 5_556
As7 Ca2 Ca3 132.51(11) 5_666 5_556
As7 Ca2 Ca3 84.15(6) 5_656 5_556
Zn3 Ca2 Ca3 169.61(9) 5_666 5_556
Zn3 Ca2 Ca3 102.35(6) 5_656 5_556
As4 Ca2 Ca3 49.45(6) 2_554 5_556
As4 Ca2 Ca3 96.48(9) 2_564 5_556
As2 Ca2 Ca3 141.66(6) . 5_556
As8 Ca2 Ca3 48.10(6) 1_455 5_556
Zn1 Ca2 Ca3 76.25(8) 6_556 5_556
Zn4 Ca2 Ca3 91.81(9) 5_566 5_556
Zn4 Ca2 Ca3 50.48(8) 5_556 5_556
As8 Ca3 As8 92.99(10) 5_656 5_666
As8 Ca3 As4 107.18(9) 5_656 6_557
As8 Ca3 As4 107.18(9) 5_666 6_557
As8 Ca3 As6 156.84(13) 5_656 5_666
As8 Ca3 As6 83.68(4) 5_666 5_666
As4 Ca3 As6 95.66(8) 6_557 5_666
As8 Ca3 As6 83.68(4) 5_656 5_656
As8 Ca3 As6 156.84(13) 5_666 5_656
As4 Ca3 As6 95.66(8) 6_557 5_656
As6 Ca3 As6 90.42(10) 5_666 5_656
As8 Ca3 Zn4 49.72(6) 5_656 .
As8 Ca3 Zn4 49.72(6) 5_666 .
As4 Ca3 Zn4 95.31(12) 6_557 .
As6 Ca3 Zn4 133.27(6) 5_666 .
As6 Ca3 Zn4 133.27(6) 5_656 .
As8 Ca3 Zn2 109.48(10) 5_656 5_666
As8 Ca3 Zn2 50.87(6) 5_666 5_666
As4 Ca3 Zn2 137.61(5) 6_557 5_666
As6 Ca3 Zn2 51.50(6) 5_666 5_666
As6 Ca3 Zn2 108.74(10) 5_656 5_666
Zn4 Ca3 Zn2 92.45(10) . 5_666
As8 Ca3 Zn2 50.87(6) 5_656 5_656
As8 Ca3 Zn2 109.48(10) 5_666 5_656
As4 Ca3 Zn2 137.61(5) 6_557 5_656
As6 Ca3 Zn2 108.74(10) 5_666 5_656
As6 Ca3 Zn2 51.50(5) 5_656 5_656
Zn4 Ca3 Zn2 92.45(10) . 5_656
Zn2 Ca3 Zn2 83.35(9) 5_666 5_656
As8 Ca3 Ca6 133.34(5) 5_656 .
As8 Ca3 Ca6 133.34(5) 5_666 .
As4 Ca3 Ca6 60.12(9) 6_557 .
As6 Ca3 Ca6 56.24(6) 5_666 .
As6 Ca3 Ca6 56.24(6) 5_656 .
Zn4 Ca3 Ca6 155.43(14) . .
Zn2 Ca3 Ca6 105.74(9) 5_666 .
Zn2 Ca3 Ca6 105.74(9) 5_656 .
As8 Ca3 Ca7 109.82(9) 5_656 .
As8 Ca3 Ca7 109.82(9) 5_666 .
As4 Ca3 Ca7 125.09(12) 6_557 .
As6 Ca3 Ca7 51.14(6) 5_666 .
As6 Ca3 Ca7 51.14(6) 5_656 .
Zn4 Ca3 Ca7 139.60(13) . .
Zn2 Ca3 Ca7 58.95(7) 5_666 .
Zn2 Ca3 Ca7 58.95(7) 5_656 .
Ca6 Ca3 Ca7 64.97(9) . .
As8 Ca3 Ca2 55.19(6) 5_656 5_556
As8 Ca3 Ca2 103.52(10) 5_666 5_556
As4 Ca3 Ca2 52.18(7) 6_557 5_556
As6 Ca3 Ca2 147.83(11) 5_666 5_556
As6 Ca3 Ca2 93.39(5) 5_656 5_556
Zn4 Ca3 Ca2 59.78(8) . 5_556
Zn2 Ca3 Ca2 152.18(11) 5_666 5_556
Zn2 Ca3 Ca2 98.44(5) 5_656 5_556
Ca6 Ca3 Ca2 100.50(9) . 5_556
Ca7 Ca3 Ca2 144.36(5) . 5_556
As8 Ca3 Ca2 103.52(10) 5_656 5_566
As8 Ca3 Ca2 55.19(6) 5_666 5_566
As4 Ca3 Ca2 52.18(7) 6_557 5_566
As6 Ca3 Ca2 93.39(5) 5_666 5_566
As6 Ca3 Ca2 147.83(11) 5_656 5_566
Zn4 Ca3 Ca2 59.78(8) . 5_566
Zn2 Ca3 Ca2 98.44(5) 5_666 5_566
Zn2 Ca3 Ca2 152.18(11) 5_656 5_566
Ca6 Ca3 Ca2 100.50(9) . 5_566
Ca7 Ca3 Ca2 144.36(5) . 5_566
Ca2 Ca3 Ca2 67.37(8) 5_556 5_566
Zn4 Ca4 As9B 66.80(15) . .
Zn4 Ca4 Zn6A 122.55(16) . .
As9B Ca4 Zn6A 55.75(15) . .
Zn4 Ca4 As3 118.44(14) . .
As9B Ca4 As3 174.76(17) . .
Zn6A Ca4 As3 119.01(15) . .
Zn4 Ca4 As9A 55.06(14) . .
As9B Ca4 As9A 11.75(8) . .
Zn6A Ca4 As9A 67.49(14) . .
As3 Ca4 As9A 173.50(16) . .
Zn4 Ca4 As8 51.33(7) . 5_666
As9B Ca4 As8 95.17(11) . 5_666
Zn6A Ca4 As8 130.13(8) . 5_666
As3 Ca4 As8 88.62(9) . 5_666
As9A Ca4 As8 86.67(11) . 5_666
Zn4 Ca4 As8 51.33(7) . 5_656
As9B Ca4 As8 95.17(11) . 5_656
Zn6A Ca4 As8 130.13(8) . 5_656
As3 Ca4 As8 88.62(9) . 5_656
As9A Ca4 As8 86.67(11) . 5_656
As8 Ca4 As8 87.22(10) 5_666 5_656
Zn4 Ca4 As5 130.27(8) . 5_656
As9B Ca4 As5 85.08(11) . 5_656
Zn6A Ca4 As5 48.71(7) . 5_656
As3 Ca4 As5 91.02(9) . 5_656
As9A Ca4 As5 93.82(11) . 5_656
As8 Ca4 As5 178.20(10) 5_666 5_656
As8 Ca4 As5 94.54(3) 5_656 5_656
Zn4 Ca4 As5 130.27(8) . 5_666
As9B Ca4 As5 85.08(11) . 5_666
Zn6A Ca4 As5 48.71(7) . 5_666
As3 Ca4 As5 91.02(9) . 5_666
As9A Ca4 As5 93.82(11) . 5_666
As8 Ca4 As5 94.54(3) 5_666 5_666
As8 Ca4 As5 178.20(10) 5_656 5_666
As5 Ca4 As5 83.70(10) 5_656 5_666
Zn4 Ca4 Zn6B 137.43(15) . .
As9B Ca4 Zn6B 70.63(14) . .
Zn6A Ca4 Zn6B 14.88(10) . .
As3 Ca4 Zn6B 104.13(12) . .
As9A Ca4 Zn6B 82.37(14) . .
As8 Ca4 Zn6B 135.04(6) 5_666 .
As8 Ca4 Zn6B 135.04(6) 5_656 .
As5 Ca4 Zn6B 43.41(5) 5_656 .
As5 Ca4 Zn6B 43.41(5) 5_666 .
Zn4 Ca4 Zn2 91.17(11) . 5_666
As9B Ca4 Zn2 138.18(8) . 5_666
Zn6A Ca4 Zn2 131.69(10) . 5_666
As3 Ca4 Zn2 44.36(5) . 5_666
As9A Ca4 Zn2 132.00(9) . 5_666
As8 Ca4 Zn2 46.19(6) 5_666 5_666
As8 Ca4 Zn2 97.53(10) 5_656 5_666
As5 Ca4 Zn2 133.00(11) 5_656 5_666
As5 Ca4 Zn2 83.43(6) 5_666 5_666
Zn6B Ca4 Zn2 121.84(9) . 5_666
Zn4 Ca4 Zn2 91.17(11) . 5_656
As9B Ca4 Zn2 138.18(8) . 5_656
Zn6A Ca4 Zn2 131.69(9) . 5_656
As3 Ca4 Zn2 44.36(5) . 5_656
As9A Ca4 Zn2 132.00(9) . 5_656
As8 Ca4 Zn2 97.53(10) 5_666 5_656
As8 Ca4 Zn2 46.19(6) 5_656 5_656
As5 Ca4 Zn2 83.43(6) 5_656 5_656
As5 Ca4 Zn2 133.00(11) 5_666 5_656
Zn6B Ca4 Zn2 121.84(9) . 5_656
Zn2 Ca4 Zn2 73.30(8) 5_666 5_656
As7 Ca5 As7 88.86(9) 5_656 5_666
As7 Ca5 As1 86.19(8) 5_656 .
As7 Ca5 As1 86.19(8) 5_666 .
As7 Ca5 As3 177.09(11) 5_656 5_666
As7 Ca5 As3 92.71(3) 5_666 5_666
As1 Ca5 As3 96.35(8) . 5_666
As7 Ca5 As3 92.71(3) 5_656 5_656
As7 Ca5 As3 177.09(11) 5_666 5_656
As1 Ca5 As3 96.35(8) . 5_656
As3 Ca5 As3 85.61(9) 5_666 5_656
As7 Ca5 As2 81.61(7) 5_656 .
As7 Ca5 As2 81.61(7) 5_666 .
As1 Ca5 As2 162.87(11) . .
As3 Ca5 As2 96.19(8) 5_666 .
As3 Ca5 As2 96.19(8) 5_656 .
As7 Ca5 Zn3 42.55(8) 5_656 5_656
As7 Ca5 Zn3 100.26(11) 5_666 5_656
As1 Ca5 Zn3 127.52(9) . 5_656
As3 Ca5 Zn3 134.65(12) 5_666 5_656
As3 Ca5 Zn3 79.33(7) 5_656 5_656
As2 Ca5 Zn3 44.40(6) . 5_656
As7 Ca5 Zn3 100.26(11) 5_656 5_666
As7 Ca5 Zn3 42.55(8) 5_666 5_666
As1 Ca5 Zn3 127.52(9) . 5_666
As3 Ca5 Zn3 79.33(7) 5_666 5_666
As3 Ca5 Zn3 134.65(12) 5_656 5_666
As2 Ca5 Zn3 44.40(6) . 5_666
Zn3 Ca5 Zn3 81.58(12) 5_656 5_666
As7 Ca5 Zn5 98.24(10) 5_656 5_666
As7 Ca5 Zn5 43.74(7) 5_666 5_666
As1 Ca5 Zn5 44.93(6) . 5_666
As3 Ca5 Zn5 84.58(7) 5_666 5_666
As3 Ca5 Zn5 138.24(12) 5_656 5_666
As2 Ca5 Zn5 125.18(9) . 5_666
Zn3 Ca5 Zn5 132.98(13) 5_656 5_666
Zn3 Ca5 Zn5 82.74(8) 5_666 5_666
As7 Ca5 Zn5 43.74(7) 5_656 5_656
As7 Ca5 Zn5 98.24(10) 5_666 5_656
As1 Ca5 Zn5 44.93(6) . 5_656
As3 Ca5 Zn5 138.24(12) 5_666 5_656
As3 Ca5 Zn5 84.58(7) 5_656 5_656
As2 Ca5 Zn5 125.18(9) . 5_656
Zn3 Ca5 Zn5 82.74(8) 5_656 5_656
Zn3 Ca5 Zn5 132.98(13) 5_666 5_656
Zn5 Ca5 Zn5 76.40(10) 5_666 5_656
As7 Ca5 Zn2 132.79(6) 5_656 .
As7 Ca5 Zn2 132.79(6) 5_666 .
As1 Ca5 Zn2 113.30(10) . .
As3 Ca5 Zn2 44.78(5) 5_666 .
As3 Ca5 Zn2 44.78(5) 5_656 .
As2 Ca5 Zn2 83.83(8) . .
Zn3 Ca5 Zn2 99.92(10) 5_656 .
Zn3 Ca5 Zn2 99.92(10) 5_666 .
Zn5 Ca5 Zn2 126.39(9) 5_666 .
Zn5 Ca5 Zn2 126.39(9) 5_656 .
As7 Ca5 Ca1 49.05(8) 5_656 .
As7 Ca5 Ca1 57.56(9) 5_666 .
As1 Ca5 Ca1 51.70(8) . .
As3 Ca5 Ca1 133.80(9) 5_666 .
As3 Ca5 Ca1 125.21(9) 5_656 .
As2 Ca5 Ca1 111.25(11) . .
Zn3 Ca5 Ca1 88.34(11) 5_656 .
Zn3 Ca5 Ca1 94.71(12) 5_666 .
Zn5 Ca5 Ca1 49.28(9) 5_666 .
Zn5 Ca5 Ca1 40.76(9) 5_656 .
Zn2 Ca5 Ca1 164.09(11) . .
Zn3 Ca6 As2 48.97(6) 6_557 2_565
Zn3 Ca6 As2 48.97(6) 6_557 2
As2 Ca6 As2 89.40(10) 2_565 2
Zn3 Ca6 As6 133.14(6) 6_557 5_656
As2 Ca6 As6 176.06(14) 2_565 5_656
As2 Ca6 As6 90.83(3) 2 5_656
Zn3 Ca6 As6 133.14(6) 6_557 5_666
As2 Ca6 As6 90.83(3) 2_565 5_666
As2 Ca6 As6 176.06(14) 2 5_666
As6 Ca6 As6 88.67(10) 5_656 5_666
Zn3 Ca6 As4 77.35(12) 6_557 .
As2 Ca6 As4 97.02(9) 2_565 .
As2 Ca6 As4 97.02(9) 2 .
As6 Ca6 As4 86.86(8) 5_656 .
As6 Ca6 As4 86.86(8) 5_666 .
Zn3 Ca6 As4 107.27(13) 6_557 6_557
As2 Ca6 As4 86.25(8) 2_565 6_557
As2 Ca6 As4 86.25(8) 2 6_557
As6 Ca6 As4 89.84(8) 5_656 6_557
As6 Ca6 As4 89.84(8) 5_666 6_557
As4 Ca6 As4 175.38(12) . 6_557
Zn3 Ca6 Ca3 160.45(15) 6_557 .
As2 Ca6 Ca3 121.83(8) 2_565 .
As2 Ca6 Ca3 121.83(8) 2 .
As6 Ca6 Ca3 54.95(6) 5_656 .
As6 Ca6 Ca3 54.95(6) 5_666 .
As4 Ca6 Ca3 122.20(12) . .
As4 Ca6 Ca3 53.18(8) 6_557 .
Zn3 Ca6 Zn1 84.29(10) 6_557 2
As2 Ca6 Zn1 97.32(9) 2_565 2
As2 Ca6 Zn1 45.84(5) 2 2
As6 Ca6 Zn1 80.05(6) 5_656 2
As6 Ca6 Zn1 130.24(11) 5_666 2
As4 Ca6 Zn1 139.73(6) . 2
As4 Ca6 Zn1 42.39(5) 6_557 2
Ca3 Ca6 Zn1 79.90(8) . 2
Zn3 Ca6 Zn1 84.29(10) 6_557 2_565
As2 Ca6 Zn1 45.84(5) 2_565 2_565
As2 Ca6 Zn1 97.32(9) 2 2_565
As6 Ca6 Zn1 130.24(11) 5_656 2_565
As6 Ca6 Zn1 80.05(6) 5_666 2_565
As4 Ca6 Zn1 139.73(6) . 2_565
As4 Ca6 Zn1 42.39(4) 6_557 2_565
Ca3 Ca6 Zn1 79.90(8) . 2_565
Zn1 Ca6 Zn1 71.72(7) 2 2_565
Zn3 Ca6 Zn1 100.13(11) 6_557 5_666
As2 Ca6 Zn1 85.58(6) 2_565 5_666
As2 Ca6 Zn1 137.81(12) 2 5_666
As6 Ca6 Zn1 96.87(9) 5_656 5_666
As6 Ca6 Zn1 46.12(5) 5_666 5_666
As4 Ca6 Zn1 42.56(5) . 5_666
As4 Ca6 Zn1 134.94(7) 6_557 5_666
Ca3 Ca6 Zn1 95.75(9) . 5_666
Zn1 Ca6 Zn1 175.58(10) 2 5_666
Zn1 Ca6 Zn1 108.408(15) 2_565 5_666
Zn3 Ca6 Zn1 100.13(11) 6_557 5_656
As2 Ca6 Zn1 137.81(12) 2_565 5_656
As2 Ca6 Zn1 85.58(5) 2 5_656
As6 Ca6 Zn1 46.12(5) 5_656 5_656
As6 Ca6 Zn1 96.87(9) 5_666 5_656
As4 Ca6 Zn1 42.56(5) . 5_656
As4 Ca6 Zn1 134.94(7) 6_557 5_656
Ca3 Ca6 Zn1 95.75(9) . 5_656
Zn1 Ca6 Zn1 108.408(16) 2 5_656
Zn1 Ca6 Zn1 175.58(10) 2_565 5_656
Zn1 Ca6 Zn1 71.11(7) 5_666 5_656
Zn3 Ca7 As6 133.47(5) . 5_656
Zn3 Ca7 As6 133.47(5) . 5_666
As6 Ca7 As6 92.54(10) 5_656 5_666
Zn3 Ca7 As3 88.96(13) . .
As6 Ca7 As3 94.55(8) 5_656 .
As6 Ca7 As3 94.55(8) 5_666 .
Zn3 Ca7 As2 49.36(6) . 5_666
As6 Ca7 As2 160.42(12) 5_656 5_666
As6 Ca7 As2 85.28(4) 5_666 5_666
As3 Ca7 As2 105.01(9) . 5_666
Zn3 Ca7 As2 49.36(6) . 5_656
As6 Ca7 As2 85.28(4) 5_656 5_656
As6 Ca7 As2 160.42(12) 5_666 5_656
As3 Ca7 As2 105.01(9) . 5_656
As2 Ca7 As2 90.28(10) 5_666 5_656
Zn3 Ca7 Zn1 95.21(11) . 5_666
As6 Ca7 Zn1 112.64(11) 5_656 5_666
As6 Ca7 Zn1 52.67(5) 5_666 5_666
As3 Ca7 Zn1 136.35(5) . 5_666
As2 Ca7 Zn1 51.48(5) 5_666 5_666
As2 Ca7 Zn1 110.47(10) 5_656 5_666
Zn3 Ca7 Zn1 95.21(11) . 5_656
As6 Ca7 Zn1 52.67(5) 5_656 5_656
As6 Ca7 Zn1 112.64(11) 5_666 5_656
As3 Ca7 Zn1 136.35(5) . 5_656
As2 Ca7 Zn1 110.47(10) 5_666 5_656
As2 Ca7 Zn1 51.48(5) 5_656 5_656
Zn1 Ca7 Zn1 86.62(9) 5_666 5_656
Zn3 Ca7 Zn2 110.71(11) . 5_656
As6 Ca7 Zn2 49.62(5) 5_656 5_656
As6 Ca7 Zn2 104.74(10) 5_666 5_656
As3 Ca7 Zn2 46.37(5) . 5_656
As2 Ca7 Zn2 149.49(12) 5_666 5_656
As2 Ca7 Zn2 88.65(5) 5_656 5_656
Zn1 Ca7 Zn2 154.04(12) 5_666 5_656
Zn1 Ca7 Zn2 92.44(5) 5_656 5_656
Zn3 Ca7 Zn2 110.71(11) . 5_666
As6 Ca7 Zn2 104.74(10) 5_656 5_666
As6 Ca7 Zn2 49.62(5) 5_666 5_666
As3 Ca7 Zn2 46.37(5) . 5_666
As2 Ca7 Zn2 88.65(5) 5_666 5_666
As2 Ca7 Zn2 149.49(12) 5_656 5_666
Zn1 Ca7 Zn2 92.44(5) 5_666 5_666
Zn1 Ca7 Zn2 154.04(12) 5_656 5_666
Zn2 Ca7 Zn2 77.26(8) 5_656 5_666
Zn3 Ca7 As4 98.95(12) . .
As6 Ca7 As4 80.03(8) 5_656 .
As6 Ca7 As4 80.03(8) 5_666 .
As3 Ca7 As4 172.09(13) . .
As2 Ca7 As4 80.43(7) 5_666 .
As2 Ca7 As4 80.43(7) 5_656 .
Zn1 Ca7 As4 43.34(5) 5_666 .
Zn1 Ca7 As4 43.34(5) 5_656 .
Zn2 Ca7 As4 129.28(7) 5_656 .
Zn2 Ca7 As4 129.28(7) 5_666 .
Zn3 Ca7 Ca3 157.40(15) . .
As6 Ca7 Ca3 52.45(6) 5_656 .
As6 Ca7 Ca3 52.45(6) 5_666 .
As3 Ca7 Ca3 68.44(9) . .
As2 Ca7 Ca3 134.86(5) 5_666 .
As2 Ca7 Ca3 134.86(5) 5_656 .
Zn1 Ca7 Ca3 101.17(9) 5_666 .
Zn1 Ca7 Ca3 101.17(9) 5_656 .
Zn2 Ca7 Ca3 53.55(6) 5_656 .
Zn2 Ca7 Ca3 53.55(6) 5_666 .
As4 Ca7 Ca3 103.65(10) . .
Zn6B Ca8 Zn6B 92.91(15) 5_656 5_666
Zn6B Ca8 As1 112.53(13) 5_656 5_666
Zn6B Ca8 As1 50.03(9) 5_666 5_666
Zn6B Ca8 As1 50.03(8) 5_656 5_656
Zn6B Ca8 As1 112.53(13) 5_666 5_656
As1 Ca8 As1 90.06(10) 5_666 5_656
Zn6B Ca8 Zn6B 72.99(13) 5_656 .
Zn6B Ca8 Zn6B 72.99(13) 5_666 .
As1 Ca8 Zn6B 122.47(10) 5_666 .
As1 Ca8 Zn6B 122.47(10) 5_656 .
Zn6B Ca8 As3 133.49(7) 5_656 .
Zn6B Ca8 As3 133.49(7) 5_666 .
As1 Ca8 As3 99.08(10) 5_666 .
As1 Ca8 As3 99.08(10) 5_656 .
Zn6B Ca8 As3 117.67(14) . .
Zn6B Ca8 As5 59.35(9) 5_656 5_656
Zn6B Ca8 As5 119.27(14) 5_666 5_656
As1 Ca8 As5 168.02(14) 5_666 5_656
As1 Ca8 As5 90.19(4) 5_656 5_656
Zn6B Ca8 As5 48.52(7) . 5_656
As3 Ca8 As5 92.70(9) . 5_656
Zn6B Ca8 As5 119.27(14) 5_656 5_666
Zn6B Ca8 As5 59.35(9) 5_666 5_666
As1 Ca8 As5 90.19(4) 5_666 5_666
As1 Ca8 As5 168.02(14) 5_656 5_666
Zn6B Ca8 As5 48.52(7) . 5_666
As3 Ca8 As5 92.70(9) . 5_666
As5 Ca8 As5 87.10(10) 5_656 5_666
Zn6B Ca8 Zn5 89.29(12) 5_656 .
Zn6B Ca8 Zn5 89.29(12) 5_666 .
As1 Ca8 Zn5 46.81(6) 5_666 .
As1 Ca8 Zn5 46.81(6) 5_656 .
Zn6B Ca8 Zn5 153.84(16) . .
As3 Ca8 Zn5 88.49(12) . .
As5 Ca8 Zn5 136.40(5) 5_656 .
As5 Ca8 Zn5 136.40(5) 5_666 .
Zn6B Ca8 As5 47.08(7) 5_656 .
Zn6B Ca8 As5 47.08(7) 5_666 .
As1 Ca8 As5 85.28(9) 5_666 .
As1 Ca8 As5 85.28(8) 5_656 .
Zn6B Ca8 As5 56.11(11) . .
As3 Ca8 As5 173.78(14) . .
As5 Ca8 As5 82.81(9) 5_656 .
As5 Ca8 As5 82.81(9) 5_666 .
Zn5 Ca8 As5 97.73(12) . .
Zn6B Ca8 Zn6A 15.04(9) 5_656 5_656
Zn6B Ca8 Zn6A 85.01(12) 5_666 5_656
As1 Ca8 Zn6A 97.74(11) 5_666 5_656
As1 Ca8 Zn6A 43.69(8) 5_656 5_656
Zn6B Ca8 Zn6A 82.85(13) . 5_656
As3 Ca8 Zn6A 138.90(8) . 5_656
As5 Ca8 Zn6A 74.39(8) 5_656 5_656
As5 Ca8 Zn6A 124.48(13) 5_666 5_656
Zn5 Ca8 Zn6A 76.43(11) . 5_656
As5 Ca8 Zn6A 43.82(7) . 5_656
Zn6B Ca8 Zn6A 85.01(12) 5_656 5_666
Zn6B Ca8 Zn6A 15.04(8) 5_666 5_666
As1 Ca8 Zn6A 43.69(8) 5_666 5_666
As1 Ca8 Zn6A 97.74(11) 5_656 5_666
Zn6B Ca8 Zn6A 82.85(13) . 5_666
As3 Ca8 Zn6A 138.90(8) . 5_666
As5 Ca8 Zn6A 124.48(13) 5_656 5_666
As5 Ca8 Zn6A 74.39(8) 5_666 5_666
Zn5 Ca8 Zn6A 76.43(11) . 5_666
As5 Ca8 Zn6A 43.82(7) . 5_666
Zn6A Ca8 Zn6A 74.63(11) 5_656 5_666
As9B Ca9 As9B 103.9(2) 5_656 5_666
As9B Ca9 Zn6A 59.21(13) 5_656 5_656
As9B Ca9 Zn6A 131.09(19) 5_666 5_656
As9B Ca9 Zn6A 131.09(19) 5_656 5_666
As9B Ca9 Zn6A 59.21(13) 5_666 5_666
Zn6A Ca9 Zn6A 95.84(17) 5_656 5_666
As9B Ca9 Zn5 126.36(11) 5_656 .
As9B Ca9 Zn5 126.36(11) 5_666 .
Zn6A Ca9 Zn5 93.81(13) 5_656 .
Zn6A Ca9 Zn5 93.81(13) 5_666 .
As9B Ca9 As9A 101.18(15) 5_656 1_655
As9B Ca9 As9A 101.18(15) 5_666 1_655
Zn6A Ca9 As9A 126.09(11) 5_656 1_655
Zn6A Ca9 As9A 126.09(11) 5_666 1_655
Zn5 Ca9 As9A 55.83(14) . 1_655
As9B Ca9 As9B 94.09(15) 5_656 1_655
As9B Ca9 As9B 94.09(15) 5_666 1_655
Zn6A Ca9 As9B 129.91(10) 5_656 1_655
Zn6A Ca9 As9B 129.91(10) 5_666 1_655
Zn5 Ca9 As9B 67.51(14) . 1_655
As9A Ca9 As9B 11.68(8) 1_655 1_655
As9B Ca9 As9A 9.55(8) 5_656 5_656
As9B Ca9 As9A 95.45(17) 5_666 5_656
Zn6A Ca9 As9A 68.12(12) 5_656 5_656
Zn6A Ca9 As9A 130.26(18) 5_666 5_656
Zn5 Ca9 As9A 132.40(10) . 5_656
As9A Ca9 As9A 98.82(14) 1_655 5_656
As9B Ca9 As9A 90.35(12) 1_655 5_656
As9B Ca9 As9A 95.45(17) 5_656 5_666
As9B Ca9 As9A 9.55(8) 5_666 5_666
Zn6A Ca9 As9A 130.26(18) 5_656 5_666
Zn6A Ca9 As9A 68.12(12) 5_666 5_666
Zn5 Ca9 As9A 132.40(10) . 5_666
As9A Ca9 As9A 98.82(14) 1_655 5_666
As9B Ca9 As9A 90.35(12) 1_655 5_666
As9A Ca9 As9A 86.69(15) 5_656 5_666
As9B Ca9 As5 88.34(14) 5_656 .
As9B Ca9 As5 88.34(14) 5_666 .
Zn6A Ca9 As5 49.20(9) 5_656 .
Zn6A Ca9 As5 49.20(9) 5_666 .
Zn5 Ca9 As5 108.54(14) . .
As9A Ca9 As5 164.36(17) 1_655 .
As9B Ca9 As5 176.05(16) 1_655 .
As9A Ca9 As5 92.52(13) 5_656 .
As9A Ca9 As5 92.52(13) 5_666 .
As9B Ca9 As1 166.96(16) 5_656 5_666
As9B Ca9 As1 86.06(9) 5_666 5_666
Zn6A Ca9 As1 107.90(14) 5_656 5_666
Zn6A Ca9 As1 47.50(9) 5_666 5_666
Zn5 Ca9 As1 48.20(7) . 5_666
As9A Ca9 As1 84.78(11) 1_655 5_666
As9B Ca9 As1 93.53(12) 1_655 5_666
As9A Ca9 As1 175.73(16) 5_656 5_666
As9A Ca9 As1 95.06(6) 5_666 5_666
As5 Ca9 As1 83.52(9) . 5_666
As9B Ca9 As1 86.06(9) 5_656 5_656
As9B Ca9 As1 166.96(16) 5_666 5_656
Zn6A Ca9 As1 47.50(9) 5_656 5_656
Zn6A Ca9 As1 107.90(14) 5_666 5_656
Zn5 Ca9 As1 48.20(7) . 5_656
As9A Ca9 As1 84.78(11) 1_655 5_656
As9B Ca9 As1 93.53(12) 1_655 5_656
As9A Ca9 As1 95.06(6) 5_656 5_656
As9A Ca9 As1 175.73(16) 5_666 5_656
As5 Ca9 As1 83.52(9) . 5_656
As1 Ca9 As1 82.93(10) 5_666 5_656
As4 Zn1 As4 116.07(9) 5_656 5_666
As4 Zn1 As2 111.79(6) 5_656 .
As4 Zn1 As2 111.79(6) 5_666 .
As4 Zn1 As6 108.81(6) 5_656 .
As4 Zn1 As6 108.81(6) 5_666 .
As2 Zn1 As6 97.97(8) . .
As4 Zn1 Ca7 164.97(8) 5_656 5_666
As4 Zn1 Ca7 78.58(5) 5_666 5_666
As2 Zn1 Ca7 62.31(7) . 5_666
As6 Zn1 Ca7 60.65(7) . 5_666
As4 Zn1 Ca7 78.58(5) 5_656 5_656
As4 Zn1 Ca7 164.97(8) 5_666 5_656
As2 Zn1 Ca7 62.31(7) . 5_656
As6 Zn1 Ca7 60.65(7) . 5_656
Ca7 Zn1 Ca7 86.62(9) 5_666 5_656
As4 Zn1 Ca2 59.54(5) 5_656 6_656
As4 Zn1 Ca2 59.54(5) 5_666 6_656
As2 Zn1 Ca2 151.26(9) . 6_656
As6 Zn1 Ca2 110.77(9) . 6_656
Ca7 Zn1 Ca2 132.59(6) 5_666 6_656
Ca7 Zn1 Ca2 132.59(6) 5_656 6_656
As4 Zn1 Ca6 60.06(6) 5_656 2_554
As4 Zn1 Ca6 119.66(8) 5_666 2_554
As2 Zn1 Ca6 54.90(6) . 2_554
As6 Zn1 Ca6 130.19(6) . 2_554
Ca7 Zn1 Ca6 117.03(9) 5_666 2_554
Ca7 Zn1 Ca6 69.56(7) 5_656 2_554
Ca2 Zn1 Ca6 103.27(8) 6_656 2_554
As4 Zn1 Ca6 119.66(8) 5_656 2_564
As4 Zn1 Ca6 60.06(6) 5_666 2_564
As2 Zn1 Ca6 54.90(6) . 2_564
As6 Zn1 Ca6 130.19(6) . 2_564
Ca7 Zn1 Ca6 69.56(7) 5_666 2_564
Ca7 Zn1 Ca6 117.03(9) 5_656 2_564
Ca2 Zn1 Ca6 103.27(8) 6_656 2_564
Ca6 Zn1 Ca6 71.72(7) 2_554 2_564
As4 Zn1 Ca6 115.99(8) 5_656 5_666
As4 Zn1 Ca6 56.74(6) 5_666 5_666
As2 Zn1 Ca6 130.41(7) . 5_666
As6 Zn1 Ca6 54.79(6) . 5_666
Ca7 Zn1 Ca6 68.11(8) 5_666 5_666
Ca7 Zn1 Ca6 115.14(9) 5_656 5_666
Ca2 Zn1 Ca6 70.60(7) 6_656 5_666
Ca6 Zn1 Ca6 173.79(6) 2_554 5_666
Ca6 Zn1 Ca6 108.234(15) 2_564 5_666
As4 Zn1 Ca6 56.74(6) 5_656 5_656
As4 Zn1 Ca6 115.99(8) 5_666 5_656
As2 Zn1 Ca6 130.41(7) . 5_656
As6 Zn1 Ca6 54.79(6) . 5_656
Ca7 Zn1 Ca6 115.14(9) 5_666 5_656
Ca7 Zn1 Ca6 68.11(8) 5_656 5_656
Ca2 Zn1 Ca6 70.60(7) 6_656 5_656
Ca6 Zn1 Ca6 108.234(15) 2_554 5_656
Ca6 Zn1 Ca6 173.79(6) 2_564 5_656
Ca6 Zn1 Ca6 71.11(7) 5_666 5_656
As3 Zn2 As3 113.70(9) 5_656 5_666
As3 Zn2 As8 111.34(6) 5_656 .
As3 Zn2 As8 111.34(6) 5_666 .
As3 Zn2 As6 111.79(6) 5_656 .
As3 Zn2 As6 111.79(6) 5_666 .
As8 Zn2 As6 95.53(8) . .
As3 Zn2 Ca3 164.80(7) 5_656 5_666
As3 Zn2 Ca3 81.47(5) 5_666 5_666
As8 Zn2 Ca3 59.35(7) . 5_666
As6 Zn2 Ca3 60.38(7) . 5_666
As3 Zn2 Ca3 81.47(5) 5_656 5_656
As3 Zn2 Ca3 164.80(7) 5_666 5_656
As8 Zn2 Ca3 59.35(7) . 5_656
As6 Zn2 Ca3 60.38(7) . 5_656
Ca3 Zn2 Ca3 83.35(9) 5_666 5_656
As3 Zn2 Ca7 57.55(6) 5_656 5_656
As3 Zn2 Ca7 120.59(8) 5_666 5_656
As8 Zn2 Ca7 126.85(7) . 5_656
As6 Zn2 Ca7 56.21(6) . 5_656
Ca3 Zn2 Ca7 116.59(9) 5_666 5_656
Ca3 Zn2 Ca7 67.50(8) 5_656 5_656
As3 Zn2 Ca7 120.59(8) 5_656 5_666
As3 Zn2 Ca7 57.55(6) 5_666 5_666
As8 Zn2 Ca7 126.85(7) . 5_666
As6 Zn2 Ca7 56.21(6) . 5_666
Ca3 Zn2 Ca7 67.50(8) 5_666 5_666
Ca3 Zn2 Ca7 116.59(9) 5_656 5_666
Ca7 Zn2 Ca7 77.26(8) 5_656 5_666
As3 Zn2 Ca5 60.20(5) 5_656 .
As3 Zn2 Ca5 60.20(5) 5_666 .
As8 Zn2 Ca5 156.39(9) . .
As6 Zn2 Ca5 108.09(8) . .
Ca3 Zn2 Ca5 133.30(6) 5_666 .
Ca3 Zn2 Ca5 133.30(6) 5_656 .
Ca7 Zn2 Ca5 69.58(7) 5_656 .
Ca7 Zn2 Ca5 69.58(7) 5_666 .
As3 Zn2 Ca4 117.01(9) 5_656 5_666
As3 Zn2 Ca4 56.95(6) 5_666 5_666
As8 Zn2 Ca4 57.30(6) . 5_666
As6 Zn2 Ca4 129.98(7) . 5_666
Ca3 Zn2 Ca4 69.60(7) 5_666 5_666
Ca3 Zn2 Ca4 116.44(9) 5_656 5_666
Ca7 Zn2 Ca4 173.50(10) 5_656 5_666
Ca7 Zn2 Ca4 104.38(5) 5_666 5_666
Ca5 Zn2 Ca4 104.91(8) . 5_666
As3 Zn2 Ca4 56.95(6) 5_656 5_656
As3 Zn2 Ca4 117.01(9) 5_666 5_656
As8 Zn2 Ca4 57.30(6) . 5_656
As6 Zn2 Ca4 129.98(7) . 5_656
Ca3 Zn2 Ca4 116.44(9) 5_666 5_656
Ca3 Zn2 Ca4 69.60(7) 5_656 5_656
Ca7 Zn2 Ca4 104.38(5) 5_656 5_656
Ca7 Zn2 Ca4 173.50(10) 5_666 5_656
Ca5 Zn2 Ca4 104.91(8) . 5_656
Ca4 Zn2 Ca4 73.30(8) 5_666 5_656
As7 Zn3 As2 119.45(9) . 5_656
As7 Zn3 As2 119.45(9) . 5_666
As2 Zn3 As2 120.55(17) 5_656 5_666
As7 Zn3 Ca7 130.59(18) . .
As2 Zn3 Ca7 68.39(9) 5_656 .
As2 Zn3 Ca7 68.39(9) 5_666 .
As7 Zn3 Ca6 144.64(19) . 6_657
As2 Zn3 Ca6 68.64(10) 5_656 6_657
As2 Zn3 Ca6 68.64(10) 5_666 6_657
Ca7 Zn3 Ca6 84.77(14) . 6_657
As7 Zn3 Ca2 67.21(10) . 5_666
As2 Zn3 Ca2 146.28(17) 5_656 5_666
As2 Zn3 Ca2 68.07(7) 5_666 5_666
Ca7 Zn3 Ca2 135.48(7) . 5_666
Ca6 Zn3 Ca2 87.98(12) 6_657 5_666
As7 Zn3 Ca2 67.21(10) . 5_656
As2 Zn3 Ca2 68.07(7) 5_656 5_656
As2 Zn3 Ca2 146.28(17) 5_666 5_656
Ca7 Zn3 Ca2 135.48(7) . 5_656
Ca6 Zn3 Ca2 87.98(12) 6_657 5_656
Ca2 Zn3 Ca2 87.88(13) 5_666 5_656
As7 Zn3 Ca5 63.66(9) . 5_656
As2 Zn3 Ca5 67.16(7) 5_656 5_656
As2 Zn3 Ca5 138.29(16) 5_666 5_656
Ca7 Zn3 Ca5 79.80(11) . 5_656
Ca6 Zn3 Ca5 135.80(8) 6_657 5_656
Ca2 Zn3 Ca5 130.82(14) 5_666 5_656
Ca2 Zn3 Ca5 75.35(8) 5_656 5_656
As7 Zn3 Ca5 63.66(9) . 5_666
As2 Zn3 Ca5 138.29(16) 5_656 5_666
As2 Zn3 Ca5 67.16(7) 5_666 5_666
Ca7 Zn3 Ca5 79.80(11) . 5_666
Ca6 Zn3 Ca5 135.80(8) 6_657 5_666
Ca2 Zn3 Ca5 75.35(8) 5_666 5_666
Ca2 Zn3 Ca5 130.82(14) 5_656 5_666
Ca5 Zn3 Ca5 81.58(12) 5_656 5_666
As7 Zn4 Ca1 73.95(14) 1_455 5_556
As7 Zn4 Ca1 73.95(14) 1_455 3_556
Ca1 Zn4 Ca1 93.8(2) 5_556 3_556
As7 Zn4 As8 115.88(10) 1_455 5_666
Ca1 Zn4 As8 160.9(2) 5_556 5_666
Ca1 Zn4 As8 74.58(11) 3_556 5_666
As7 Zn4 As8 115.88(10) 1_455 5_656
Ca1 Zn4 As8 74.58(11) 5_556 5_656
Ca1 Zn4 As8 160.86(19) 3_556 5_656
As8 Zn4 As8 111.94(16) 5_666 5_656
As7 Zn4 As9A 100.12(18) 1_455 .
Ca1 Zn4 As9A 55.51(13) 5_556 .
Ca1 Zn4 As9A 55.51(13) 3_556 .
As8 Zn4 As9A 105.55(12) 5_666 .
As8 Zn4 As9A 105.55(12) 5_656 .
As7 Zn4 Ca4 166.99(19) 1_455 .
Ca1 Zn4 Ca4 97.40(15) 5_556 .
Ca1 Zn4 Ca4 97.40(15) 3_556 .
As8 Zn4 Ca4 69.73(9) 5_666 .
As8 Zn4 Ca4 69.73(9) 5_656 .
As9A Zn4 Ca4 66.86(15) . .
As7 Zn4 Ca1 76.75(12) 1_455 3_546
Ca1 Zn4 Ca1 8.57(12) 5_556 3_546
Ca1 Zn4 Ca1 102.42(19) 3_556 3_546
As8 Zn4 Ca1 164.67(18) 5_666 3_546
As8 Zn4 Ca1 66.33(9) 5_656 3_546
As9A Zn4 Ca1 61.99(11) . 3_546
Ca4 Zn4 Ca1 96.13(13) . 3_546
As7 Zn4 Ca1 76.75(12) 1_455 5_566
Ca1 Zn4 Ca1 102.42(19) 5_556 5_566
Ca1 Zn4 Ca1 8.57(12) 3_556 5_566
As8 Zn4 Ca1 66.33(9) 5_666 5_566
As8 Zn4 Ca1 164.67(18) 5_656 5_566
As9A Zn4 Ca1 61.99(11) . 5_566
Ca4 Zn4 Ca1 96.13(13) . 5_566
Ca1 Zn4 Ca1 111.0(2) 3_546 5_566
As7 Zn4 Ca3 112.38(15) 1_455 .
Ca1 Zn4 Ca3 133.06(12) 5_556 .
Ca1 Zn4 Ca3 133.06(12) 3_556 .
As8 Zn4 Ca3 60.66(9) 5_666 .
As8 Zn4 Ca3 60.66(9) 5_656 .
As9A Zn4 Ca3 147.50(19) . .
Ca4 Zn4 Ca3 80.63(13) . .
Ca1 Zn4 Ca3 124.49(10) 3_546 .
Ca1 Zn4 Ca3 124.49(10) 5_566 .
As7 Zn4 Ca2 57.77(9) 1_455 5_566
Ca1 Zn4 Ca2 131.57(18) 5_556 5_566
Ca1 Zn4 Ca2 77.52(12) 3_556 5_566
As8 Zn4 Ca2 61.69(8) 5_666 5_566
As8 Zn4 Ca2 121.58(14) 5_656 5_566
As9A Zn4 Ca2 132.74(11) . 5_566
Ca4 Zn4 Ca2 130.79(11) . 5_566
Ca1 Zn4 Ca2 132.98(15) 3_546 5_566
Ca1 Zn4 Ca2 71.90(10) 5_566 5_566
Ca3 Zn4 Ca2 69.73(10) . 5_566
As7 Zn4 Ca2 57.77(9) 1_455 5_556
Ca1 Zn4 Ca2 77.52(12) 5_556 5_556
Ca1 Zn4 Ca2 131.57(18) 3_556 5_556
As8 Zn4 Ca2 121.58(14) 5_666 5_556
As8 Zn4 Ca2 61.69(8) 5_656 5_556
As9A Zn4 Ca2 132.74(11) . 5_556
Ca4 Zn4 Ca2 130.79(10) . 5_556
Ca1 Zn4 Ca2 71.90(10) 3_546 5_556
Ca1 Zn4 Ca2 132.98(15) 5_566 5_556
Ca3 Zn4 Ca2 69.73(10) . 5_556
Ca2 Zn4 Ca2 74.05(10) 5_566 5_556
As7 Zn5 As1 114.73(9) . 5_656
As7 Zn5 As1 114.73(9) . 5_666
As1 Zn5 As1 115.92(15) 5_656 5_666
As7 Zn5 Ca1 71.92(13) . 3_656
As1 Zn5 Ca1 159.38(18) 5_656 3_656
As1 Zn5 Ca1 74.88(11) 5_666 3_656
As7 Zn5 Ca1 71.92(13) . 5_656
As1 Zn5 Ca1 74.88(11) 5_656 5_656
As1 Zn5 Ca1 159.38(18) 5_666 5_656
Ca1 Zn5 Ca1 89.8(2) 3_656 5_656
As7 Zn5 As9A 98.73(16) . 1_655
As1 Zn5 As9A 105.00(11) 5_656 1_655
As1 Zn5 As9A 105.00(11) 5_666 1_655
Ca1 Zn5 As9A 54.40(13) 3_656 1_655
Ca1 Zn5 As9A 54.40(13) 5_656 1_655
As7 Zn5 Ca9 162.19(18) . .
As1 Zn5 Ca9 72.63(9) 5_656 .
As1 Zn5 Ca9 72.63(9) 5_666 .
Ca1 Zn5 Ca9 95.78(15) 3_656 .
Ca1 Zn5 Ca9 95.78(15) 5_656 .
As9A Zn5 Ca9 63.46(14) 1_655 .
As7 Zn5 Ca1 74.92(11) . 5_666
As1 Zn5 Ca1 164.81(17) 5_656 5_666
As1 Zn5 Ca1 66.46(9) 5_666 5_666
Ca1 Zn5 Ca1 8.68(12) 3_656 5_666
Ca1 Zn5 Ca1 98.50(17) 5_656 5_666
As9A Zn5 Ca1 60.80(11) 1_655 5_666
Ca9 Zn5 Ca1 94.85(12) . 5_666
As7 Zn5 Ca1 74.92(11) . 3_646
As1 Zn5 Ca1 66.46(9) 5_656 3_646
As1 Zn5 Ca1 164.81(18) 5_666 3_646
Ca1 Zn5 Ca1 98.50(17) 3_656 3_646
Ca1 Zn5 Ca1 8.68(12) 5_656 3_646
As9A Zn5 Ca1 60.80(11) 1_655 3_646
Ca9 Zn5 Ca1 94.85(12) . 3_646
Ca1 Zn5 Ca1 107.2(2) 5_666 3_646
As7 Zn5 Ca8 118.64(15) . .
As1 Zn5 Ca8 60.87(8) 5_656 .
As1 Zn5 Ca8 60.87(8) 5_666 .
Ca1 Zn5 Ca8 135.03(11) 3_656 .
Ca1 Zn5 Ca8 135.03(11) 5_656 .
As9A Zn5 Ca8 142.62(17) 1_655 .
Ca9 Zn5 Ca8 79.16(13) . .
Ca1 Zn5 Ca8 126.37(10) 5_666 .
Ca1 Zn5 Ca8 126.37(10) 3_646 .
As7 Zn5 Ca5 59.36(9) . 5_666
As1 Zn5 Ca5 122.84(14) 5_656 5_666
As1 Zn5 Ca5 59.59(8) 5_666 5_666
Ca1 Zn5 Ca5 77.65(11) 3_656 5_666
Ca1 Zn5 Ca5 131.24(16) 5_656 5_666
As9A Zn5 Ca5 131.96(10) 1_655 5_666
Ca9 Zn5 Ca5 131.92(10) . 5_666
Ca1 Zn5 Ca5 71.88(9) 5_666 5_666
Ca1 Zn5 Ca5 133.18(14) 3_646 5_666
Ca8 Zn5 Ca5 73.70(10) . 5_666
As7 Zn5 Ca5 59.36(9) . 5_656
As1 Zn5 Ca5 59.59(8) 5_656 5_656
As1 Zn5 Ca5 122.84(14) 5_666 5_656
Ca1 Zn5 Ca5 131.24(16) 3_656 5_656
Ca1 Zn5 Ca5 77.65(11) 5_656 5_656
As9A Zn5 Ca5 131.96(10) 1_655 5_656
Ca9 Zn5 Ca5 131.92(10) . 5_656
Ca1 Zn5 Ca5 133.18(14) 5_666 5_656
Ca1 Zn5 Ca5 71.88(9) 3_646 5_656
Ca8 Zn5 Ca5 73.70(10) . 5_656
Ca5 Zn5 Ca5 76.40(10) 5_666 5_656
Zn6B Zn6A As1 80.7(3) . .
Zn6B Zn6A As5 76.43(19) . 5_666
As1 Zn6A As5 116.95(11) . 5_666
Zn6B Zn6A As5 76.43(19) . 5_656
As1 Zn6A As5 116.95(11) . 5_656
As5 Zn6A As5 113.21(17) 5_666 5_656
Zn6B Zn6A As9B 177.7(4) . .
As1 Zn6A As9B 101.63(19) . .
As5 Zn6A As9B 102.39(14) 5_666 .
As5 Zn6A As9B 102.39(14) 5_656 .
Zn6B Zn6A Ca9 123.7(2) . 5_656
As1 Zn6A Ca9 73.63(12) . 5_656
As5 Zn6A Ca9 159.6(2) 5_666 5_656
As5 Zn6A Ca9 72.42(8) 5_656 5_656
As9B Zn6A Ca9 57.40(11) . 5_656
Zn6B Zn6A Ca9 123.7(2) . 5_666
As1 Zn6A Ca9 73.63(12) . 5_666
As5 Zn6A Ca9 72.42(8) 5_666 5_666
As5 Zn6A Ca9 159.6(2) 5_656 5_666
As9B Zn6A Ca9 57.40(11) . 5_666
Ca9 Zn6A Ca9 95.84(17) 5_656 5_666
Zn6B Zn6A Ca4 116.6(4) . .
As1 Zn6A Ca4 162.8(2) . .
As5 Zn6A Ca4 70.09(10) 5_666 .
As5 Zn6A Ca4 70.09(10) 5_656 .
As9B Zn6A Ca4 61.15(15) . .
Ca9 Zn6A Ca4 95.12(14) 5_656 .
Ca9 Zn6A Ca4 95.12(14) 5_666 .
Zn6B Zn6A Ca8 48.45(19) . 5_656
As1 Zn6A Ca8 57.27(10) . 5_656
As5 Zn6A Ca8 124.68(17) 5_666 5_656
As5 Zn6A Ca8 63.69(9) 5_656 5_656
As9B Zn6A Ca8 132.87(12) . 5_656
Ca9 Zn6A Ca8 75.66(10) 5_656 5_656
Ca9 Zn6A Ca8 130.70(16) 5_666 5_656
Ca4 Zn6A Ca8 133.56(10) . 5_656
Zn6B Zn6A Ca8 48.45(19) . 5_666
As1 Zn6A Ca8 57.27(10) . 5_666
As5 Zn6A Ca8 63.69(9) 5_666 5_666
As5 Zn6A Ca8 124.68(17) 5_656 5_666
As9B Zn6A Ca8 132.87(12) . 5_666
Ca9 Zn6A Ca8 130.70(16) 5_656 5_666
Ca9 Zn6A Ca8 75.66(10) 5_666 5_666
Ca4 Zn6A Ca8 133.56(10) . 5_666
Ca8 Zn6A Ca8 74.63(11) 5_656 5_666
Zn6B Zn6A Ca8 50.5(3) . .
As1 Zn6A Ca8 131.13(18) . .
As5 Zn6A Ca8 57.76(9) 5_666 .
As5 Zn6A Ca8 57.76(9) 5_656 .
As9B Zn6A Ca8 127.23(18) . .
Ca9 Zn6A Ca8 130.04(9) 5_656 .
Ca9 Zn6A Ca8 130.04(9) 5_666 .
Ca4 Zn6A Ca8 66.08(11) . .
Ca8 Zn6A Ca8 85.21(12) 5_656 .
Ca8 Zn6A Ca8 85.21(12) 5_666 .
Zn6A Zn6B As5 80.38(19) . 5_666
Zn6A Zn6B As5 80.38(19) . 5_656
As5 Zn6B As5 115.73(16) 5_666 5_656
Zn6A Zn6B As1 75.8(3) . .
As5 Zn6B As1 116.65(10) 5_666 .
As5 Zn6B As1 116.65(10) 5_656 .
Zn6A Zn6B Ca8 116.5(2) . 5_656
As5 Zn6B Ca8 162.44(18) 5_666 5_656
As5 Zn6B Ca8 74.09(7) 5_656 5_656
As1 Zn6B Ca8 66.47(10) . 5_656
Zn6A Zn6B Ca8 116.5(2) . 5_666
As5 Zn6B Ca8 74.09(7) 5_666 5_666
As5 Zn6B Ca8 162.44(18) 5_656 5_666
As1 Zn6B Ca8 66.47(10) . 5_666
Ca8 Zn6B Ca8 92.91(15) 5_656 5_666
Zn6A Zn6B As5 178.9(4) . .
As5 Zn6B As5 100.16(11) 5_666 .
As5 Zn6B As5 100.16(11) 5_656 .
As1 Zn6B As5 103.14(14) . .
Ca8 Zn6B As5 62.87(10) 5_656 .
Ca8 Zn6B As5 62.87(10) 5_666 .
Zn6A Zn6B Ca8 114.5(4) . .
As5 Zn6B Ca8 67.03(9) 5_666 .
As5 Zn6B Ca8 67.03(9) 5_656 .
As1 Zn6B Ca8 169.72(19) . .
Ca8 Zn6B Ca8 107.01(13) 5_656 .
Ca8 Zn6B Ca8 107.01(13) 5_666 .
As5 Zn6B Ca8 66.58(11) . .
Zn6A Zn6B Ca9 42.47(15) . 5_656
As5 Zn6B Ca9 122.75(15) 5_666 5_656
As5 Zn6B Ca9 61.40(9) 5_656 5_656
As1 Zn6B Ca9 61.48(10) . 5_656
Ca8 Zn6B Ca9 74.48(9) 5_656 5_656
Ca8 Zn6B Ca9 127.24(15) 5_666 5_656
As5 Zn6B Ca9 137.04(8) . 5_656
Ca8 Zn6B Ca9 125.73(11) . 5_656
Zn6A Zn6B Ca9 42.47(15) . 5_666
As5 Zn6B Ca9 61.40(9) 5_666 5_666
As5 Zn6B Ca9 122.75(15) 5_656 5_666
As1 Zn6B Ca9 61.48(10) . 5_666
Ca8 Zn6B Ca9 127.24(15) 5_656 5_666
Ca8 Zn6B Ca9 74.48(9) 5_666 5_666
As5 Zn6B Ca9 137.04(8) . 5_666
Ca8 Zn6B Ca9 125.73(11) . 5_666
Ca9 Zn6B Ca9 74.04(11) 5_656 5_666
Zn6A Zn6B Ca4 48.6(3) . .
As5 Zn6B Ca4 60.71(9) 5_666 .
As5 Zn6B Ca4 60.71(9) 5_656 .
As1 Zn6B Ca4 124.36(17) . .
Ca8 Zn6B Ca4 133.54(7) 5_656 .
Ca8 Zn6B Ca4 133.54(7) 5_666 .
As5 Zn6B Ca4 132.50(14) . .
Ca8 Zn6B Ca4 65.92(11) . .
Ca9 Zn6B Ca4 74.99(11) 5_656 .
Ca9 Zn6B Ca4 74.99(10) 5_666 .
Zn6A As1 Zn5 115.22(9) . 5_656
Zn6A As1 Zn5 115.22(9) . 5_666
Zn5 As1 Zn5 115.92(15) 5_656 5_666
Zn6A As1 Zn6B 23.55(12) . .
Zn5 As1 Zn6B 121.12(8) 5_656 .
Zn5 As1 Zn6B 121.12(8) 5_666 .
Zn6A As1 Ca8 79.05(11) . 5_666
Zn5 As1 Ca8 153.62(12) 5_656 5_666
Zn5 As1 Ca8 72.33(10) 5_666 5_666
Zn6B As1 Ca8 63.50(10) . 5_666
Zn6A As1 Ca8 79.05(11) . 5_656
Zn5 As1 Ca8 72.33(10) 5_656 5_656
Zn5 As1 Ca8 153.62(12) 5_666 5_656
Zn6B As1 Ca8 63.50(10) . 5_656
Ca8 As1 Ca8 90.06(11) 5_666 5_656
Zn6A As1 Ca5 154.78(14) . .
Zn5 As1 Ca5 75.48(9) 5_656 .
Zn5 As1 Ca5 75.48(9) 5_666 .
Zn6B As1 Ca5 131.23(13) . .
Ca8 As1 Ca5 83.22(9) 5_666 .
Ca8 As1 Ca5 83.22(9) 5_656 .
Zn6A As1 Ca1 128.12(14) . 7_565
Zn5 As1 Ca1 65.16(12) 5_656 7_565
Zn5 As1 Ca1 53.21(11) 5_666 7_565
Zn6B As1 Ca1 151.33(14) . 7_565
Ca8 As1 Ca1 124.98(10) 5_666 7_565
Ca8 As1 Ca1 136.27(11) 5_656 7_565
Ca5 As1 Ca1 76.91(10) . 7_565
Zn6A As1 Ca1 128.12(14) . .
Zn5 As1 Ca1 53.21(11) 5_656 .
Zn5 As1 Ca1 65.16(12) 5_666 .
Zn6B As1 Ca1 151.33(14) . .
Ca8 As1 Ca1 136.27(11) 5_666 .
Ca8 As1 Ca1 124.98(10) 5_656 .
Ca5 As1 Ca1 76.91(10) . .
Ca1 As1 Ca1 12.11(16) 7_565 .
Zn6A As1 Ca9 58.87(10) . 5_666
Zn5 As1 Ca9 127.60(12) 5_656 5_666
Zn5 As1 Ca9 59.17(10) 5_666 5_666
Zn6B As1 Ca9 75.09(10) . 5_666
Ca8 As1 Ca9 78.61(8) 5_666 5_666
Ca8 As1 Ca9 137.69(11) 5_656 5_666
Ca5 As1 Ca9 134.34(6) . 5_666
Ca1 As1 Ca9 80.01(11) 7_565 5_666
Ca1 As1 Ca9 88.06(11) . 5_666
Zn6A As1 Ca9 58.87(10) . 5_656
Zn5 As1 Ca9 59.17(10) 5_656 5_656
Zn5 As1 Ca9 127.60(12) 5_666 5_656
Zn6B As1 Ca9 75.09(10) . 5_656
Ca8 As1 Ca9 137.69(11) 5_666 5_656
Ca8 As1 Ca9 78.61(8) 5_656 5_656
Ca5 As1 Ca9 134.34(6) . 5_656
Ca1 As1 Ca9 88.06(11) 7_565 5_656
Ca1 As1 Ca9 80.01(11) . 5_656
Ca9 As1 Ca9 82.93(10) 5_666 5_656
Zn3 As2 Zn3 120.55(17) 5_656 5_666
Zn3 As2 Zn1 119.28(8) 5_656 .
Zn3 As2 Zn1 119.28(8) 5_666 .
Zn3 As2 Ca7 139.95(12) 5_656 5_666
Zn3 As2 Ca7 62.25(10) 5_666 5_666
Zn1 As2 Ca7 66.21(7) . 5_666
Zn3 As2 Ca7 62.25(10) 5_656 5_656
Zn3 As2 Ca7 139.95(12) 5_666 5_656
Zn1 As2 Ca7 66.21(7) . 5_656
Ca7 As2 Ca7 90.28(10) 5_666 5_656
Zn3 As2 Ca6 62.39(10) 5_656 2_554
Zn3 As2 Ca6 139.31(12) 5_666 2_554
Zn1 As2 Ca6 79.25(8) . 2_554
Ca7 As2 Ca6 145.11(10) 5_666 2_554
Ca7 As2 Ca6 79.81(7) 5_656 2_554
Zn3 As2 Ca6 139.31(12) 5_656 2_564
Zn3 As2 Ca6 62.39(10) 5_666 2_564
Zn1 As2 Ca6 79.25(8) . 2_564
Ca7 As2 Ca6 79.81(7) 5_666 2_564
Ca7 As2 Ca6 145.11(10) 5_656 2_564
Ca6 As2 Ca6 89.40(10) 2_554 2_564
Zn3 As2 Ca2 65.35(9) 5_656 .
Zn3 As2 Ca2 65.35(9) 5_666 .
Zn1 As2 Ca2 156.75(9) . .
Ca7 As2 Ca2 126.80(7) 5_666 .
Ca7 As2 Ca2 126.80(7) 5_656 .
Ca6 As2 Ca2 84.30(9) 2_554 .
Ca6 As2 Ca2 84.30(9) 2_564 .
Zn3 As2 Ca5 68.44(10) 5_656 .
Zn3 As2 Ca5 68.44(10) 5_666 .
Zn1 As2 Ca5 128.32(9) . .
Ca7 As2 Ca5 78.24(8) 5_666 .
Ca7 As2 Ca5 78.24(8) 5_656 .
Ca6 As2 Ca5 130.82(6) 2_554 .
Ca6 As2 Ca5 130.82(6) 2_564 .
Ca2 As2 Ca5 74.93(8) . .
Zn2 As3 Zn2 113.70(9) 5_656 5_666
Zn2 As3 Ca7 76.08(7) 5_656 .
Zn2 As3 Ca7 76.08(7) 5_666 .
Zn2 As3 Ca4 78.69(7) 5_656 .
Zn2 As3 Ca4 78.69(7) 5_666 .
Ca7 As3 Ca4 132.89(11) . .
Zn2 As3 Ca8 115.25(6) 5_656 .
Zn2 As3 Ca8 115.25(6) 5_666 .
Ca7 As3 Ca8 154.84(11) . .
Ca4 As3 Ca8 72.28(10) . .
Zn2 As3 Ca5 151.57(9) 5_656 5_666
Zn2 As3 Ca5 75.02(6) 5_666 5_666
Ca7 As3 Ca5 80.35(8) . 5_666
Ca4 As3 Ca5 129.60(7) . 5_666
Ca8 As3 Ca5 81.26(8) . 5_666
Zn2 As3 Ca5 75.02(6) 5_656 5_656
Zn2 As3 Ca5 151.57(9) 5_666 5_656
Ca7 As3 Ca5 80.35(8) . 5_656
Ca4 As3 Ca5 129.60(7) . 5_656
Ca8 As3 Ca5 81.26(8) . 5_656
Ca5 As3 Ca5 85.61(9) 5_666 5_656
Zn1 As4 Zn1 116.07(9) 5_656 5_666
Zn1 As4 Ca3 111.03(6) 5_656 6_657
Zn1 As4 Ca3 111.03(6) 5_666 6_657
Zn1 As4 Ca2 158.01(9) 5_656 2_565
Zn1 As4 Ca2 76.13(6) 5_666 2_565
Ca3 As4 Ca2 78.37(8) 6_657 2_565
Zn1 As4 Ca2 76.13(6) 5_656 2
Zn1 As4 Ca2 158.01(9) 5_666 2
Ca3 As4 Ca2 78.37(8) 6_657 2
Ca2 As4 Ca2 86.91(9) 2_565 2
Zn1 As4 Ca6 80.70(7) 5_656 .
Zn1 As4 Ca6 80.70(7) 5_666 .
Ca3 As4 Ca6 155.11(10) 6_657 .
Ca2 As4 Ca6 83.65(8) 2_565 .
Ca2 As4 Ca6 83.65(8) 2 .
Zn1 As4 Ca6 77.55(6) 5_656 6_657
Zn1 As4 Ca6 77.55(6) 5_666 6_657
Ca3 As4 Ca6 66.70(9) 6_657 6_657
Ca2 As4 Ca6 124.11(7) 2_565 6_657
Ca2 As4 Ca6 124.11(7) 2 6_657
Ca6 As4 Ca6 138.18(5) . 6_657
Zn1 As4 Ca7 58.09(5) 5_656 .
Zn1 As4 Ca7 58.09(5) 5_666 .
Ca3 As4 Ca7 135.71(10) 6_657 .
Ca2 As4 Ca7 129.14(6) 2_565 .
Ca2 As4 Ca7 129.14(6) 2 .
Ca6 As4 Ca7 69.18(9) . .
Ca6 As4 Ca7 69.01(8) 6_657 .
Zn6B As5 Zn6B 115.73(16) 5_666 5_656
Zn6B As5 Zn6A 23.19(11) 5_666 5_666
Zn6B As5 Zn6A 119.65(12) 5_656 5_666
Zn6B As5 Zn6A 119.65(12) 5_666 5_656
Zn6B As5 Zn6A 23.19(11) 5_656 5_656
Zn6A As5 Zn6A 113.21(17) 5_666 5_656
Zn6B As5 Zn6B 79.84(11) 5_666 .
Zn6B As5 Zn6B 79.84(11) 5_656 .
Zn6A As5 Zn6B 103.02(12) 5_666 .
Zn6A As5 Zn6B 103.02(12) 5_656 .
Zn6B As5 Ca8 137.37(13) 5_666 5_656
Zn6B As5 Ca8 64.46(10) 5_656 5_656
Zn6A As5 Ca8 160.38(13) 5_666 5_656
Zn6A As5 Ca8 77.96(10) 5_656 5_656
Zn6B As5 Ca8 57.78(8) . 5_656
Zn6B As5 Ca8 64.46(10) 5_666 5_666
Zn6B As5 Ca8 137.37(13) 5_656 5_666
Zn6A As5 Ca8 77.96(10) 5_666 5_666
Zn6A As5 Ca8 160.38(13) 5_656 5_666
Zn6B As5 Ca8 57.78(8) . 5_666
Ca8 As5 Ca8 87.10(10) 5_656 5_666
Zn6B As5 Ca4 152.37(13) 5_666 5_656
Zn6B As5 Ca4 75.88(9) 5_656 5_656
Zn6A As5 Ca4 129.21(14) 5_666 5_656
Zn6A As5 Ca4 61.20(11) 5_656 5_656
Zn6B As5 Ca4 127.75(7) . 5_656
Ca8 As5 Ca4 70.02(8) 5_656 5_656
Ca8 As5 Ca4 125.29(10) 5_666 5_656
Zn6B As5 Ca4 75.88(9) 5_666 5_666
Zn6B As5 Ca4 152.37(13) 5_656 5_666
Zn6A As5 Ca4 61.20(11) 5_666 5_666
Zn6A As5 Ca4 129.21(14) 5_656 5_666
Zn6B As5 Ca4 127.75(7) . 5_666
Ca8 As5 Ca4 125.29(10) 5_656 5_666
Ca8 As5 Ca4 70.02(8) 5_666 5_666
Ca4 As5 Ca4 83.70(10) 5_656 5_666
Zn6B As5 Ca9 75.18(10) 5_666 .
Zn6B As5 Ca9 75.18(10) 5_656 .
Zn6A As5 Ca9 58.38(9) 5_666 .
Zn6A As5 Ca9 58.38(9) 5_656 .
Zn6B As5 Ca9 131.88(11) . .
Ca8 As5 Ca9 136.17(5) 5_656 .
Ca8 As5 Ca9 136.17(5) 5_666 .
Ca4 As5 Ca9 84.68(9) 5_656 .
Ca4 As5 Ca9 84.68(9) 5_666 .
Zn6B As5 Ca8 58.83(8) 5_666 .
Zn6B As5 Ca8 58.83(8) 5_656 .
Zn6A As5 Ca8 72.48(11) 5_666 .
Zn6A As5 Ca8 72.48(11) 5_656 .
Zn6B As5 Ca8 57.31(10) . .
Ca8 As5 Ca8 97.19(9) 5_656 .
Ca8 As5 Ca8 97.19(9) 5_666 .
Ca4 As5 Ca8 133.46(6) 5_656 .
Ca4 As5 Ca8 133.46(6) 5_666 .
Ca9 As5 Ca8 74.57(10) . .
Zn1 As6 Zn2 121.80(8) . .
Zn1 As6 Ca7 66.68(7) . 5_656
Zn2 As6 Ca7 74.16(7) . 5_656
Zn1 As6 Ca7 66.68(7) . 5_666
Zn2 As6 Ca7 74.16(7) . 5_666
Ca7 As6 Ca7 92.54(10) 5_656 5_666
Zn1 As6 Ca3 134.79(5) . 5_666
Zn2 As6 Ca3 68.12(7) . 5_666
Ca7 As6 Ca3 142.26(10) 5_656 5_666
Ca7 As6 Ca3 76.41(7) 5_666 5_666
Zn1 As6 Ca3 134.79(5) . 5_656
Zn2 As6 Ca3 68.12(7) . 5_656
Ca7 As6 Ca3 76.41(7) 5_656 5_656
Ca7 As6 Ca3 142.26(10) 5_666 5_656
Ca3 As6 Ca3 90.42(10) 5_666 5_656
Zn1 As6 Ca6 79.09(8) . 5_656
Zn2 As6 Ca6 133.31(5) . 5_656
Ca7 As6 Ca6 79.10(7) 5_656 5_656
Ca7 As6 Ca6 145.18(10) 5_666 5_656
Ca3 As6 Ca6 129.09(10) 5_666 5_656
Ca3 As6 Ca6 68.81(8) 5_656 5_656
Zn1 As6 Ca6 79.09(8) . 5_666
Zn2 As6 Ca6 133.31(5) . 5_666
Ca7 As6 Ca6 145.18(10) 5_656 5_666
Ca7 As6 Ca6 79.10(7) 5_666 5_666
Ca3 As6 Ca6 68.81(8) 5_666 5_666
Ca3 As6 Ca6 129.09(10) 5_656 5_666
Ca6 As6 Ca6 88.67(10) 5_656 5_666
Zn3 As7 Zn4 135.20(15) . 1_655
Zn3 As7 Zn5 138.49(15) . .
Zn4 As7 Zn5 86.31(14) 1_655 .
Zn3 As7 Ca1 142.00(9) . 5_656
Zn4 As7 Ca1 53.92(11) 1_655 5_656
Zn5 As7 Ca1 55.81(11) . 5_656
Zn3 As7 Ca1 142.00(9) . 3_656
Zn4 As7 Ca1 53.92(11) 1_655 3_656
Zn5 As7 Ca1 55.81(11) . 3_656
Ca1 As7 Ca1 75.80(17) 5_656 3_656
Zn3 As7 Ca2 68.64(10) . 5_666
Zn4 As7 Ca2 80.01(10) 1_655 5_666
Zn5 As7 Ca2 132.78(6) . 5_666
Ca1 As7 Ca2 133.76(12) 5_656 5_666
Ca1 As7 Ca2 80.24(10) 3_656 5_666
Zn3 As7 Ca2 68.64(9) . 5_656
Zn4 As7 Ca2 80.01(10) 1_655 5_656
Zn5 As7 Ca2 132.78(6) . 5_656
Ca1 As7 Ca2 80.24(10) 5_656 5_656
Ca1 As7 Ca2 133.76(12) 3_656 5_656
Ca2 As7 Ca2 89.01(9) 5_666 5_656
Zn3 As7 Ca5 73.79(10) . 5_656
Zn4 As7 Ca5 131.39(7) 1_655 5_656
Zn5 As7 Ca5 76.90(9) . 5_656
Ca1 As7 Ca5 79.50(10) 5_656 5_656
Ca1 As7 Ca5 132.67(12) 3_656 5_656
Ca2 As7 Ca5 142.38(10) 5_666 5_656
Ca2 As7 Ca5 79.08(7) 5_656 5_656
Zn3 As7 Ca5 73.79(9) . 5_666
Zn4 As7 Ca5 131.39(7) 1_655 5_666
Zn5 As7 Ca5 76.90(9) . 5_666
Ca1 As7 Ca5 132.67(12) 5_656 5_666
Ca1 As7 Ca5 79.50(10) 3_656 5_666
Ca2 As7 Ca5 79.08(7) 5_666 5_666
Ca2 As7 Ca5 142.38(10) 5_656 5_666
Ca5 As7 Ca5 88.86(9) 5_656 5_666
Zn3 As7 Ca1 133.29(8) . 3_646
Zn4 As7 Ca1 59.17(9) 1_655 3_646
Zn5 As7 Ca1 60.72(9) . 3_646
Ca1 As7 Ca1 8.74(12) 5_656 3_646
Ca1 As7 Ca1 84.54(11) 3_656 3_646
Ca2 As7 Ca1 137.46(11) 5_666 3_646
Ca2 As7 Ca1 73.59(9) 5_656 3_646
Ca5 As7 Ca1 72.94(9) 5_656 3_646
Ca5 As7 Ca1 136.43(11) 5_666 3_646
Zn3 As7 Ca1 133.29(8) . 5_666
Zn4 As7 Ca1 59.17(9) 1_655 5_666
Zn5 As7 Ca1 60.72(9) . 5_666
Ca1 As7 Ca1 84.54(11) 5_656 5_666
Ca1 As7 Ca1 8.74(12) 3_656 5_666
Ca2 As7 Ca1 73.59(9) 5_666 5_666
Ca2 As7 Ca1 137.46(11) 5_656 5_666
Ca5 As7 Ca1 136.43(11) 5_656 5_666
Ca5 As7 Ca1 72.94(9) 5_666 5_666
Ca1 As7 Ca1 93.27(15) 3_646 5_666
Zn4 As8 Zn4 111.94(16) 5_666 5_656
Zn4 As8 Zn2 123.34(8) 5_666 .
Zn4 As8 Zn2 123.34(8) 5_656 .
Zn4 As8 Ca3 148.64(12) 5_666 5_656
Zn4 As8 Ca3 69.62(10) 5_656 5_656
Zn2 As8 Ca3 69.78(7) . 5_656
Zn4 As8 Ca3 69.62(10) 5_666 5_666
Zn4 As8 Ca3 148.64(12) 5_656 5_666
Zn2 As8 Ca3 69.78(7) . 5_666
Ca3 As8 Ca3 92.99(10) 5_656 5_666
Zn4 As8 Ca1 51.23(11) 5_666 7_665
Zn4 As8 Ca1 63.27(12) 5_656 7_665
Zn2 As8 Ca1 153.64(11) . 7_665
Ca3 As8 Ca1 130.05(11) 5_656 7_665
Ca3 As8 Ca1 119.28(10) 5_666 7_665
Zn4 As8 Ca1 63.27(12) 5_666 1_655
Zn4 As8 Ca1 51.23(11) 5_656 1_655
Zn2 As8 Ca1 153.64(11) . 1_655
Ca3 As8 Ca1 119.28(10) 5_656 1_655
Ca3 As8 Ca1 130.05(11) 5_666 1_655
Ca1 As8 Ca1 12.22(16) 7_665 1_655
Zn4 As8 Ca4 58.94(10) 5_666 5_666
Zn4 As8 Ca4 128.85(12) 5_656 5_666
Zn2 As8 Ca4 76.51(8) . 5_666
Ca3 As8 Ca4 145.87(11) 5_656 5_666
Ca3 As8 Ca4 80.05(7) 5_666 5_666
Ca1 As8 Ca4 80.80(11) 7_665 5_666
Ca1 As8 Ca4 89.25(11) 1_655 5_666
Zn4 As8 Ca4 128.85(12) 5_666 5_656
Zn4 As8 Ca4 58.94(10) 5_656 5_656
Zn2 As8 Ca4 76.51(8) . 5_656
Ca3 As8 Ca4 80.05(7) 5_656 5_656
Ca3 As8 Ca4 145.87(11) 5_666 5_656
Ca1 As8 Ca4 89.25(11) 7_665 5_656
Ca1 As8 Ca4 80.80(11) 1_655 5_656
Ca4 As8 Ca4 87.22(10) 5_666 5_656
Zn4 As8 Ca2 74.01(9) 5_666 1_655
Zn4 As8 Ca2 74.01(9) 5_656 1_655
Zn2 As8 Ca2 130.38(9) . 1_655
Ca3 As8 Ca2 76.72(8) 5_656 1_655
Ca3 As8 Ca2 76.72(8) 5_666 1_655
Ca1 As8 Ca2 75.41(10) 7_665 1_655
Ca1 As8 Ca2 75.41(10) 1_655 1_655
Ca4 As8 Ca2 132.32(6) 5_666 1_655
Ca4 As8 Ca2 132.32(6) 5_656 1_655
As9B As9A Ca1 130.4(2) . 3_556
As9B As9A Ca1 130.4(2) . 5_556
Ca1 As9A Ca1 96.0(3) 3_556 5_556
As9B As9A Zn4 130.0(9) . .
Ca1 As9A Zn4 56.97(14) 3_556 .
Ca1 As9A Zn4 56.97(14) 5_556 .
As9B As9A Zn5 155.2(9) . 1_455
Ca1 As9A Zn5 58.83(15) 3_556 1_455
Ca1 As9A Zn5 58.83(15) 5_556 1_455
Zn4 As9A Zn5 74.83(16) . 1_455
As9B As9A Ca1 122.32(19) . 5_566
Ca1 As9A Ca1 8.50(12) 3_556 5_566
Ca1 As9A Ca1 104.5(2) 5_556 5_566
Zn4 As9A Ca1 63.27(12) . 5_566
Zn5 As9A Ca1 64.73(12) 1_455 5_566
As9B As9A Ca1 122.32(19) . 3_546
Ca1 As9A Ca1 104.5(2) 3_556 3_546
Ca1 As9A Ca1 8.50(12) 5_556 3_546
Zn4 As9A Ca1 63.27(12) . 3_546
Zn5 As9A Ca1 64.73(12) 1_455 3_546
Ca1 As9A Ca1 113.0(2) 5_566 3_546
As9B As9A Ca9 94.4(8) . 1_455
Ca1 As9A Ca9 96.72(17) 3_556 1_455
Ca1 As9A Ca9 96.72(17) 5_556 1_455
Zn4 As9A Ca9 135.5(2) . 1_455
Zn5 As9A Ca9 60.71(14) 1_455 1_455
Ca1 As9A Ca9 95.54(14) 5_566 1_455
Ca1 As9A Ca9 95.54(14) 3_546 1_455
As9B As9A Ca4 71.9(8) . .
Ca1 As9A Ca4 92.38(17) 3_556 .
Ca1 As9A Ca4 92.38(17) 5_556 .
Zn4 As9A Ca4 58.08(14) . .
Zn5 As9A Ca4 132.9(2) 1_455 .
Ca1 As9A Ca4 91.96(14) 5_566 .
Ca1 As9A Ca4 91.96(14) 3_546 .
Ca9 As9A Ca4 166.4(2) 1_455 .
As9B As9A Ca9 45.8(2) . 5_656
Ca1 As9A Ca9 175.14(19) 3_556 5_656
Ca1 As9A Ca9 88.65(11) 5_556 5_656
Zn4 As9A Ca9 127.39(13) . 5_656
Zn5 As9A Ca9 123.03(13) 1_455 5_656
Ca1 As9A Ca9 166.80(17) 5_566 5_656
Ca1 As9A Ca9 80.16(10) 3_546 5_656
Ca9 As9A Ca9 81.18(14) 1_455 5_656
Ca4 As9A Ca9 88.94(14) . 5_656
As9B As9A Ca9 45.8(2) . 5_666
Ca1 As9A Ca9 88.65(11) 3_556 5_666
Ca1 As9A Ca9 175.14(19) 5_556 5_666
Zn4 As9A Ca9 127.39(13) . 5_666
Zn5 As9A Ca9 123.03(13) 1_455 5_666
Ca1 As9A Ca9 80.16(10) 5_566 5_666
Ca1 As9A Ca9 166.80(17) 3_546 5_666
Ca9 As9A Ca9 81.18(14) 1_455 5_666
Ca4 As9A Ca9 88.94(14) . 5_666
Ca9 As9A Ca9 86.69(15) 5_656 5_666
As9A As9B Ca9 124.6(3) . 5_656
As9A As9B Ca9 124.6(3) . 5_666
Ca9 As9B Ca9 103.9(2) 5_656 5_666
As9A As9B Zn6A 159.4(9) . .
Ca9 As9B Zn6A 63.38(13) 5_656 .
Ca9 As9B Zn6A 63.38(13) 5_666 .
As9A As9B Ca1 40.1(2) . 3_556
Ca9 As9B Ca1 164.4(2) 5_656 3_556
Ca9 As9B Ca1 88.52(11) 5_666 3_556
Zn6A As9B Ca1 131.81(16) . 3_556
As9A As9B Ca1 40.1(2) . 5_556
Ca9 As9B Ca1 88.52(11) 5_656 5_556
Ca9 As9B Ca1 164.4(2) 5_666 5_556
Zn6A As9B Ca1 131.81(16) . 5_556
Ca1 As9B Ca1 77.8(2) 3_556 5_556
As9A As9B Ca4 96.3(8) . .
Ca9 As9B Ca4 100.05(16) 5_656 .
Ca9 As9B Ca4 100.05(16) 5_666 .
Zn6A As9B Ca4 63.10(16) . .
Ca1 As9B Ca4 86.75(16) 3_556 .
Ca1 As9B Ca4 86.75(16) 5_556 .
As9A As9B Ca9 73.9(8) . 1_455
Ca9 As9B Ca9 85.91(15) 5_656 1_455
Ca9 As9B Ca9 85.91(15) 5_666 1_455
Zn6A As9B Ca9 126.7(2) . 1_455
Ca1 As9B Ca9 85.62(16) 3_556 1_455
Ca1 As9B Ca9 85.62(16) 5_556 1_455
Ca4 As9B Ca9 170.2(2) . 1_455
As9A As9B Ca1 48.52(16) . 5_566
Ca9 As9B Ca1 171.0(2) 5_656 5_566
Ca9 As9B Ca1 79.83(10) 5_666 5_566
Zn6A As9B Ca1 125.24(13) . 5_566
Ca1 As9B Ca1 8.76(12) 3_556 5_566
Ca1 As9B Ca1 86.55(17) 5_556 5_566
Ca4 As9B Ca1 87.19(14) . 5_566
Ca9 As9B Ca1 86.21(14) 1_455 5_566
As9A As9B Ca1 48.52(16) . 3_546
Ca9 As9B Ca1 79.83(10) 5_656 3_546
Ca9 As9B Ca1 171.0(2) 5_666 3_546
Zn6A As9B Ca1 125.24(13) . 3_546
Ca1 As9B Ca1 86.55(17) 3_556 3_546
Ca1 As9B Ca1 8.76(12) 5_556 3_546
Ca4 As9B Ca1 87.19(14) . 3_546
Ca9 As9B Ca1 86.21(14) 1_455 3_546
Ca1 As9B Ca1 95.3(2) 5_566 3_546

loop_
_geom_bond_atom_site_label_1
_geom_bond_atom_site_label_2
_geom_bond_distance
_geom_bond_site_symmetry_2
Ca1 Ca1 0.652(9) 7_565
Ca1 As9A 2.438(5) 5_556
Ca1 Zn4 2.480(5) 5_556
Ca1 Zn5 2.565(5) 5_656
Ca1 As9B 2.885(6) 5_556
Ca1 As7 2.948(4) 5_656
Ca1 As9A 2.955(5) 5_566
Ca1 Zn4 2.989(5) 5_566
Ca1 Zn5 3.061(5) 5_666
Ca1 As8 3.066(5) 1_455
Ca1 As1 3.093(5) .
Ca1 As9B 3.333(5) 5_566
Ca2 As7 3.049(3) 5_666
Ca2 As7 3.049(3) 5_656
Ca2 Zn3 3.080(4) 5_666
Ca2 Zn3 3.080(4) 5_656
Ca2 As4 3.108(3) 2_554
Ca2 As4 3.108(3) 2_564
Ca2 As2 3.144(4) .
Ca2 As8 3.251(4) 1_455
Ca2 Zn1 3.500(4) 6_556
Ca2 Zn4 3.550(4) 5_566
Ca2 Zn4 3.550(4) 5_556
Ca2 Ca3 3.853(4) 5_556
Ca3 As8 2.947(3) 5_656
Ca3 As8 2.947(3) 5_666
Ca3 As4 2.989(4) 6_557
Ca3 As6 3.012(3) 5_666
Ca3 As6 3.012(3) 5_656
Ca3 Zn4 3.169(5) .
Ca3 Zn2 3.214(3) 5_666
Ca3 Zn2 3.214(3) 5_656
Ca3 Ca6 3.430(4) .
Ca3 Ca7 3.692(5) .
Ca3 Ca2 3.853(4) 5_556
Ca3 Ca2 3.853(4) 5_566
Ca4 Zn4 2.830(5) .
Ca4 As9B 2.932(6) .
Ca4 Zn6A 2.986(6) .
Ca4 As3 3.061(4) .
Ca4 As9A 3.066(6) .
Ca4 As8 3.099(3) 5_666
Ca4 As8 3.099(3) 5_656
Ca4 As5 3.204(3) 5_656
Ca4 As5 3.204(3) 5_666
Ca4 Zn6B 3.562(5) .
Ca4 Zn2 3.581(3) 5_666
Ca4 Zn2 3.581(3) 5_656
Ca5 As7 3.053(3) 5_656
Ca5 As7 3.053(3) 5_666
Ca5 As1 3.079(4) .
Ca5 As3 3.145(3) 5_666
Ca5 As3 3.145(3) 5_656
Ca5 As2 3.242(4) .
Ca5 Zn3 3.272(4) 5_656
Ca5 Zn3 3.272(4) 5_666
Ca5 Zn5 3.456(4) 5_666
Ca5 Zn5 3.456(4) 5_656
Ca5 Zn2 3.501(4) .
Ca6 Zn3 2.891(5) 6_557
Ca6 As2 3.039(3) 2_565
Ca6 As2 3.039(3) 2
Ca6 As6 3.058(3) 5_656
Ca6 As6 3.058(3) 5_666
Ca6 As4 3.115(4) .
Ca6 As4 3.238(4) 6_557
Ca6 Zn1 3.649(3) 2
Ca6 Zn1 3.649(3) 2_565
Ca6 Zn1 3.676(3) 5_666
Ca6 Zn1 3.676(3) 5_656
Ca7 Zn3 2.870(5) .
Ca7 As6 2.958(3) 5_656
Ca7 As6 2.958(3) 5_666
Ca7 As3 2.977(4) .
Ca7 As2 3.015(3) 5_666
Ca7 As2 3.015(3) 5_656
Ca7 Zn1 3.116(3) 5_666
Ca7 Zn1 3.116(3) 5_656
Ca7 Zn2 3.424(3) 5_656
Ca7 Zn2 3.424(3) 5_666
Ca7 As4 3.598(4) .
Ca8 Zn6B 2.949(4) 5_656
Ca8 Zn6B 2.949(4) 5_666
Ca8 As1 3.021(3) 5_666
Ca8 As1 3.021(3) 5_656
Ca8 Zn6B 3.040(5) .
Ca8 As3 3.075(4) .
Ca8 As5 3.102(3) 5_656
Ca8 As5 3.102(3) 5_666
Ca8 Zn5 3.295(5) .
Ca8 As5 3.315(4) .
Ca8 Zn6A 3.526(5) 5_656
Ca8 Zn6A 3.526(5) 5_666
Ca9 As9B 2.714(4) 5_656
Ca9 As9B 2.714(4) 5_666
Ca9 Zn6A 2.880(4) 5_656
Ca9 Zn6A 2.880(4) 5_666
Ca9 Zn5 2.904(5) .
Ca9 As9A 2.979(6) 1_655
Ca9 As9B 3.092(6) 1_655
Ca9 As9A 3.114(4) 5_656
Ca9 As9A 3.114(4) 5_666
Ca9 As5 3.224(4) .
Ca9 As1 3.228(3) 5_666
Ca9 As1 3.228(3) 5_656
Zn1 As4 2.5193(13) 5_656
Zn1 As4 2.5193(13) 5_666
Zn1 As2 2.665(2) .
Zn1 As6 2.698(2) .
Zn1 Ca7 3.116(3) 5_666
Zn1 Ca7 3.116(3) 5_656
Zn1 Ca2 3.500(4) 6_656
Zn1 Ca6 3.649(3) 2_554
Zn1 Ca6 3.649(3) 2_564
Zn1 Ca6 3.676(3) 5_666
Zn1 Ca6 3.676(3) 5_656
Zn2 As3 2.5529(14) 5_656
Zn2 As3 2.5529(14) 5_666
Zn2 As8 2.657(3) .
Zn2 As6 2.711(3) .
Zn2 Ca3 3.214(3) 5_666
Zn2 Ca3 3.214(3) 5_656
Zn2 Ca7 3.424(3) 5_656
Zn2 Ca7 3.424(3) 5_666
Zn2 Ca4 3.581(3) 5_666
Zn2 Ca4 3.581(3) 5_656
Zn3 As7 2.304(4) .
Zn3 As2 2.461(2) 5_656
Zn3 As2 2.461(2) 5_666
Zn3 Ca6 2.891(5) 6_657
Zn3 Ca2 3.080(4) 5_666
Zn3 Ca2 3.080(4) 5_656
Zn3 Ca5 3.272(4) 5_656
Zn3 Ca5 3.272(4) 5_666
Zn4 As7 2.422(4) 1_455
Zn4 Ca1 2.480(5) 5_556
Zn4 Ca1 2.480(5) 3_556
Zn4 As8 2.579(2) 5_666
Zn4 As8 2.579(2) 5_656
Zn4 As9A 2.733(6) .
Zn4 Ca1 2.989(5) 3_546
Zn4 Ca1 2.989(5) 5_566
Zn4 Ca2 3.550(4) 5_566
Zn4 Ca2 3.550(4) 5_556
Zn5 As7 2.453(4) .
Zn5 As1 2.521(2) 5_656
Zn5 As1 2.521(2) 5_666
Zn5 Ca1 2.565(5) 3_656
Zn5 Ca1 2.565(5) 5_656
Zn5 As9A 2.755(6) 1_655
Zn5 Ca1 3.061(5) 5_666
Zn5 Ca1 3.061(5) 3_646
Zn5 Ca5 3.456(4) 5_666
Zn5 Ca5 3.456(4) 5_656
Zn6A Zn6B 1.022(5) .
Zn6A As1 2.481(4) .
Zn6A As5 2.560(3) 5_666
Zn6A As5 2.560(3) 5_656
Zn6A As9B 2.767(7) .
Zn6A Ca9 2.880(4) 5_656
Zn6A Ca9 2.880(4) 5_666
Zn6A Ca8 3.526(5) 5_656
Zn6A Ca8 3.526(5) 5_666
Zn6B As5 2.524(2) 5_666
Zn6B As5 2.524(2) 5_656
Zn6B As1 2.525(4) .
Zn6B Ca8 2.949(4) 5_656
Zn6B Ca8 2.949(4) 5_666
Zn6B As5 2.999(5) .
Zn6B Ca9 3.550(4) 5_656
Zn6B Ca9 3.550(4) 5_666
As1 Zn5 2.521(2) 5_656
As1 Zn5 2.521(2) 5_666
As1 Ca8 3.021(3) 5_666
As1 Ca8 3.021(3) 5_656
As1 Ca1 3.093(5) 7_565
As1 Ca9 3.228(3) 5_666
As1 Ca9 3.228(3) 5_656
As2 Zn3 2.461(2) 5_656
As2 Zn3 2.461(2) 5_666
As2 Ca7 3.015(3) 5_666
As2 Ca7 3.015(3) 5_656
As2 Ca6 3.039(3) 2_554
As2 Ca6 3.039(3) 2_564
As3 Zn2 2.5529(14) 5_656
As3 Zn2 2.5529(14) 5_666
As3 Ca5 3.145(3) 5_666
As3 Ca5 3.145(3) 5_656
As4 Zn1 2.5193(13) 5_656
As4 Zn1 2.5193(13) 5_666
As4 Ca3 2.989(4) 6_657
As4 Ca2 3.108(3) 2_565
As4 Ca2 3.108(3) 2
As4 Ca6 3.238(4) 6_657
As5 Zn6B 2.524(2) 5_666
As5 Zn6B 2.524(2) 5_656
As5 Zn6A 2.560(3) 5_666
As5 Zn6A 2.560(3) 5_656
As5 Ca8 3.102(3) 5_656
As5 Ca8 3.102(3) 5_666
As5 Ca4 3.204(3) 5_656
As5 Ca4 3.204(3) 5_666
As6 Ca7 2.958(3) 5_656
As6 Ca7 2.958(3) 5_666
As6 Ca3 3.012(3) 5_666
As6 Ca3 3.012(3) 5_656
As6 Ca6 3.058(3) 5_656
As6 Ca6 3.058(3) 5_666
As7 Zn4 2.422(4) 1_655
As7 Ca1 2.948(4) 5_656
As7 Ca1 2.948(4) 3_656
As7 Ca2 3.049(3) 5_666
As7 Ca2 3.049(3) 5_656
As7 Ca5 3.053(3) 5_656
As7 Ca5 3.053(3) 5_666
As7 Ca1 3.389(4) 3_646
As7 Ca1 3.389(5) 5_666
As8 Zn4 2.579(2) 5_666
As8 Zn4 2.579(2) 5_656
As8 Ca3 2.947(2) 5_656
As8 Ca3 2.947(3) 5_666
As8 Ca1 3.066(5) 7_665
As8 Ca1 3.066(5) 1_655
As8 Ca4 3.099(3) 5_666
As8 Ca4 3.099(3) 5_656
As8 Ca2 3.251(4) 1_655
As9A As9B 0.628(4) .
As9A Ca1 2.438(5) 3_556
As9A Ca1 2.438(5) 5_556
As9A Zn5 2.755(6) 1_455
As9A Ca1 2.955(5) 5_566
As9A Ca1 2.955(5) 3_546
As9A Ca9 2.979(6) 1_455
As9A Ca9 3.114(4) 5_656
As9A Ca9 3.114(4) 5_666
As9B Ca9 2.714(4) 5_656
As9B Ca9 2.714(4) 5_666
As9B Ca1 2.885(6) 3_556
As9B Ca1 2.885(6) 5_556
As9B Ca9 3.092(6) 1_455
As9B Ca1 3.333(5) 5_566
As9B Ca1 3.333(6) 3_546
